data_7707211
loop_
_publ_author_name
'Tatarin, Sergei V.'
'Kalle, Paulina'
'Taydakov, Ilya V.'
'Varaksina, Evgenia A.'
'Korshunov, Vladislav M.'
'Bezzubov, Stanislav I.'

_publ_section_title
;
 Sterically hindered phenanthroimidazole ligands drive the structural
 flexibility and facile ligand exchange in cyclometalated iridium(III)
 complexes.
;
_journal_issue 20
_journal_name_full 'Dalton transactions (Cambridge, England : 2003)'
_journal_page_first 6889
_journal_page_last 6900
_journal_paper_doi 10.1039/d1dt00820j
_journal_volume 50
_journal_year 2021
_chemical_formula_moiety 'C69 H45 Ir N4 O4 S, 0.65(C2 H3 N)'
_chemical_formula_sum 'C70.3 H46.95 Ir N4.65 O4 S'
_chemical_formula_weight 1245.03
_space_group_crystal_system triclinic
_space_group_IT_number 2
_space_group_name_Hall '-P 1'
_space_group_name_H-M_alt 'P -1'
_atom_sites_solution_hydrogens mixed
_atom_sites_solution_primary dual
_audit_creation_date 2020-12-23
_audit_creation_method
;
Olex2 1.3
(compiled 2020.11.12 svn.r5f609507 for OlexSys, GUI svn.r6226)
;
_audit_update_record
;
2020-12-23 deposited with the CCDC.	2021-04-27 downloaded from the CCDC.
;
_cell_angle_alpha 84.9820(10)
_cell_angle_beta 68.2350(10)
_cell_angle_gamma 77.2280(10)
_cell_formula_units_Z 4
_cell_length_a 15.7615(4)
_cell_length_b 19.7594(6)
_cell_length_c 21.2004(6)
_cell_measurement_reflns_used 9792
_cell_measurement_temperature 150
_cell_measurement_theta_max 30.48
_cell_measurement_theta_min 2.29
_cell_volume 5980.1(3)
_computing_cell_refinement 'SAINT V8.38A (Bruker, 2018)'
_computing_data_collection 'APEX3 v.2017.3_0 (Bruker AXS, 2017)'
_computing_data_reduction 'SAINT V8.38A (Bruker, 2018)'
_computing_molecular_graphics 'Olex2 1.3 (Dolomanov et al., 2009)'
_computing_publication_material 'Olex2 1.3 (Dolomanov et al., 2009)'
_computing_structure_refinement 'SHELXL 2018/3 (Sheldrick, 2015)'
_computing_structure_solution 'SHELXT 2014/5 (Sheldrick, 2014)'
_diffrn_ambient_temperature 150
_diffrn_detector 'CCD area detector'
_diffrn_detector_area_resol_mean 7.9
_diffrn_detector_type 'Bruker SMART CCD area detector'
_diffrn_measured_fraction_theta_full 0.995
_diffrn_measured_fraction_theta_max 0.995
_diffrn_measurement_device 'three-circle diffractometer'
_diffrn_measurement_device_type 'Bruker SMART APEX II'
_diffrn_measurement_method '\w scans'
_diffrn_radiation_monochromator graphite
_diffrn_radiation_probe x-ray
_diffrn_radiation_type MoK\a
_diffrn_radiation_wavelength 0.71073
_diffrn_reflns_av_R_equivalents 0.0303
_diffrn_reflns_av_unetI/netI 0.0501
_diffrn_reflns_Laue_measured_fraction_full 0.995
_diffrn_reflns_Laue_measured_fraction_max 0.995
_diffrn_reflns_limit_h_max 18
_diffrn_reflns_limit_h_min -18
_diffrn_reflns_limit_k_max 23
_diffrn_reflns_limit_k_min -23
_diffrn_reflns_limit_l_max 22
_diffrn_reflns_limit_l_min -25
_diffrn_reflns_number 50466
_diffrn_reflns_point_group_measured_fraction_full 0.995
_diffrn_reflns_point_group_measured_fraction_max 0.995
_diffrn_reflns_theta_full 25.049
_diffrn_reflns_theta_max 25.049
_diffrn_reflns_theta_min 2.114
_diffrn_source 'fine-focus sealed X-ray tube'
_diffrn_source_current 30.0
_diffrn_source_power 1.5
_diffrn_source_target Mo
_diffrn_source_type 'X-ray tube'
_diffrn_source_voltage 50.0
_diffrn_standards_number 0
_exptl_absorpt_coefficient_mu 2.320
_exptl_absorpt_correction_T_max 0.7461
_exptl_absorpt_correction_T_min 0.5592
_exptl_absorpt_correction_type multi-scan
_exptl_absorpt_process_details
;
SADABS-2016/2 (Bruker,2016/2) was used for absorption correction.
wR2(int) was 0.0829 before and 0.0448 after correction.
The Ratio of minimum to maximum transmission is 0.7495.
The \l/2 correction factor is Not present.
;
_exptl_crystal_colour orange
_exptl_crystal_colour_primary orange
_exptl_crystal_density_diffrn 1.383
_exptl_crystal_description plate
_exptl_crystal_F_000 2505
_exptl_crystal_preparation Luminescent
_exptl_crystal_recrystallization_method 'Re-crystallisation from solvent: CH2Cl2, CH3CN'
_exptl_crystal_size_max 0.3
_exptl_crystal_size_mid 0.25
_exptl_crystal_size_min 0.05
_refine_diff_density_max 2.262
_refine_diff_density_min -1.514
_refine_diff_density_rms 0.142
_refine_ls_extinction_method none
_refine_ls_goodness_of_fit_ref 1.066
_refine_ls_hydrogen_treatment constr
_refine_ls_matrix_type full
_refine_ls_number_parameters 1426
_refine_ls_number_reflns 21080
_refine_ls_number_restraints 123
_refine_ls_restrained_S_all 1.070
_refine_ls_R_factor_all 0.0727
_refine_ls_R_factor_gt 0.0528
_refine_ls_shift/su_max 0.001
_refine_ls_shift/su_mean 0.000
_refine_ls_structure_factor_coef Fsqd
_refine_ls_weighting_details 'w=1/[\s^2^(Fo^2^)+(0.1050P)^2^+6.8733P] where P=(Fo^2^+2Fc^2^)/3'
_refine_ls_weighting_scheme calc
_refine_ls_wR_factor_gt 0.1554
_refine_ls_wR_factor_ref 0.1676
_reflns_Friedel_coverage 0.000
_reflns_number_gt 15910
_reflns_number_total 21080
_reflns_threshold_expression 'I > 2\s(I)'
_cod_data_source_file d1dt00820j2.cif
_cod_data_source_block st35_2
_cod_depositor_comments 'Adding full bibliography for 7707205--7707218.cif.'
_cod_original_formula_sum 'C70.30 H46.95 Ir N4.65 O4 S'
_cod_database_code 7707211
_shelx_shelxl_version_number 2018/3
_shelx_space_group_comment
;
The symmetry employed for this shelxl refinement is uniquely defined
by the following loop, which should always be used as a source of
symmetry information in preference to the above space-group names.
They are only intended as comments.
;
_computing.bruker_data_scaling 'SADABS V2012/1 (Bruker AXS Inc.)'

_olex2_refinement_description
;
1. Fixed Uiso
 At 1.2 times of:
  All C(H) groups, All C(H,H) groups
 At 1.5 times of:
  All C(H,H,H) groups
2. Restrained distances
 C92-C91
 1.5 with sigma of 0.02
 C68-O0B
 1.2 with sigma of 0.01
 O35-C92
 1.2 with sigma of 0.02
 O2-C68
 1.4 with sigma of 0.01
 O5-C104
 1.45 with sigma of 0.02
 C92-O14
 1.35 with sigma of 0.02
 C103-O5
 1.35 with sigma of 0.02
 C89-C71 = C88-C72
 1.4 with sigma of 0.02
 C102-O14
 1.45 with sigma of 0.02
 S2-C80 = S2-C19A
 1.7 with sigma of 0.02
 O6-C103
 1.2 with sigma of 0.02
 O1-C3B
 1.2 with sigma of 0.02
 C3B-O1
 1.2 with sigma of 0.01
 C3B-O3A
 1.35 with sigma of 0.02
 O2-C69
 1.45 with sigma of 0.02
 C110-C109
 1.53 with sigma of 0.02
 N108-C109
 1.1 with sigma of 0.02
 N111-C108
 1.1 with sigma of 0.02
 C112-C108
 1.5 with sigma of 0.02
 C103-C104
 2.349 with sigma of 0.04
 C68-C67 \\sim C3B-C67
 with sigma of 0.02
 S0-C88 \\sim S0-C89
 with sigma of 0.02
 C02N-C01W \\sim C76-C02N \\sim C76-C73 \\sim C79-C73 \\sim C79-C03B \\sim
C03B-C01W
 with sigma of 0.02
 C84-C1I \\sim C84-C1F \\sim C1F-C1D \\sim C1E-C1D \\sim C1G-C1E \\sim C1I-C1G
 with sigma of 0.02
 C85-C83 \\sim C87-C85 \\sim C87-C86 \\sim C86-C84 \\sim C84-C82 \\sim C83-C82
 with sigma of 0.02
 C97-C035 \\sim C80-C035
 with sigma of 0.02
3. Restrained planarity
 C69, O2, O1, C3B, C67
 with sigma of 0.1
 C101, C70, O5, O6, C104, C103, C19B
 with sigma of 0.1
 C68, O0B, O2, C69, C67
 with sigma of 0.1
 C90, C91, C1L, C92, O14, O35
 with sigma of 0.1
 C1I, C84, C1F, C1D, C1E, C1G
 with sigma of 0.1
 C82, C86, C87, C85, C83, C84
 with sigma of 0.1
4. Uiso/Uaniso restraints and constraints
C1G \\sim C1I \\sim C1F \\sim C1D \\sim C1E: within 2A with sigma of 0.01 and
sigma for terminal atoms of 0.02 within 2A
C93 \\sim C94 \\sim N31: within 2A with sigma of 0.01 and sigma for terminal
atoms of 0.02 within 2A
Uanis(O0B) = Uanis(C81) = Uanis(C3B) = Uanis(O2) = Uanis(O1) = Uanis(C68) =
Uanis(O3A) = Uanis(C69)
Uanis(C67) = Uanis(C68) = Uanis(C3B)
Uanis(C19B) = Uanis(C99) = Uanis(C98) = Uanis(C70) = Uanis(O5) = Uanis(O6) =
Uanis(C104) = Uanis(C103) = Uanis(C97) = Uanis(C101)
Uiso(O35) = Uiso(C1J) = Uiso(C1K) = Uiso(C1L) = Uiso(C91) = Uiso(C92) =
Uiso(O14) = Uiso(C102) = Uiso(C1H) = Uiso(C90)
Uanis(C75) = Uanis(C0) = Uanis(C100) = Uanis(C77) = Uanis(C1C) = Uanis(C74) =
Uanis(C1B) = Uanis(C107)
Uanis(C79) = Uanis(C73) = Uanis(C76)
Uanis(C80) = Uanis(C1M) = Uanis(C1N) = Uanis(C19A)
Uanis(C89) = Uanis(C71) = Uanis(C72) = Uanis(C88)
Uanis(C84) = Uanis(C1F) = Uanis(C86)
Uanis(C35) = Uanis(C36) = Uanis(C37) = Uanis(C38) = Uanis(C39) = Uanis(C40)
Uanis(C66) = Uanis(C67) = Uanis(C65) = Uanis(C64) = Uanis(C63) = Uanis(C62)
5. Others
 Fixed Sof: C19B(0.5) H19B(0.5) C99(0.5) H99(0.5) C98(0.5) H98(0.5) C97(0.5)
 C101(0.5) H101(0.5) C70(0.5) S0(0.5) N0(0.65) H03B(0.66667) H03A(0.33333)
 C100(0.5) H100(0.5) C75(0.5) C78(0.5) C1A(0.5) H1A(0.5) C1B(0.5) H1B(0.5)
 C1C(0.5) H1C(0.5) C03F(0.66667) H03F(0.66667) C89(0.5) C71(0.5) H71(0.5)
 C105(0.5) C106(0.5) H106(0.5) C107(0.5) H107(0.5) C74(0.5) H74(0.5) C77(0.5)
 H77(0.5) C0(0.5) C03O(0.66667) H03O(0.66667) C03Q(0.66667) H03Q(0.66667)
 C82(0.65) C86(0.65) H86(0.65) C87(0.65) H87(0.65) C85(0.65) H85(0.65)
 C83(0.65) C72(0.5) H72(0.5) O0B(0.5) C88(0.5) H88(0.5) C81(0.5) H81A(0.5)
 H81B(0.5) H81C(0.5) C3B(0.5) O2(0.5) O1(0.5) C68(0.5) O3A(0.5) C69(0.5)
 H69A(0.5) H69B(0.5) H69C(0.5) H82(0.65) C73(0.33333) H73(0.33333) C76(0.33333)
 H76(0.33333) C79(0.33333) H79(0.33333) N5(0.35) C1I(0.35) H1I(0.35) C1G(0.35)
 C1E(0.35) H1E(0.35) C1D(0.35) H1D(0.35) C1F(0.35) H1F(0.35) H84(0.65)
 H84A(0.35) O35(0.5) C1H(0.5) C1J(0.5) H1J(0.5) C1K(0.5) H1K(0.5) C1L(0.5)
 H1L(0.5) C91(0.5) C90(0.5) H90(0.5) N30(0.5) N31(0.3) C94(0.3) C95(0.5)
 H95A(0.5) H95B(0.5) H95C(0.5) C96(0.5) C92(0.5) C93(0.3) H93A(0.3) H93B(0.3)
 H93C(0.3) S2(0.5) C80(0.5) C1M(0.5) H1M(0.5) C1N(0.5) H1N(0.5) C19A(0.5)
 H19A(0.5) O14(0.5) C102(0.5) H10A(0.5) H10B(0.5) H10C(0.5) O5(0.5) O6(0.5)
 C104(0.5) H10D(0.5) H10E(0.5) H10F(0.5) C103(0.5) C110(0.25) H11A(0.25)
 H11B(0.25) H11C(0.25) N108(0.25) C109(0.25) C108(0.25) C112(0.25) H11D(0.25)
 H11E(0.25) H11F(0.25) N111(0.25)
 Fixed X: C3B(0.47734) C68(0.45176)
 Fixed Y: C3B(0.00544) C68(0.0108)
 Fixed Z: C3B(0.87519) C68(0.88587)
6.a Riding coordinates:
 C69(H82)
6.b Aromatic/amide H refined with riding coordinates:
 C19B(H19B), C99(H99), C98(H98), C101(H101), C52(H52), C25(H25), C16(H16),
 C29(H29), C22(H22), C019(H019), C24(H24), C9(H9), C01F(H01F), C2(H2), C30(H30),
  C57(H57), C3(H3), C01R(H01R), C18(H18), C01T(H01T), C43(H43), C17(H17),
 C50(H50), C020(H020), C021(H021), C022(H022), C46(H46), C32(H32), C025(H025),
 C66(H66), C19(H19), C51(H51), C49(H49), C02D(H02D), C63(H63), C02G(H02G),
 C02H(H02H), C02I(H02I), C23(H23), C60(H60), C5(H5), C40(H40), C44(H44),
 C11(H11), C02Q(H02Q), C10(H10), C31(H31), C56(H56), C45(H45), C64(H64),
 C02X(H02X), C13(H13), C02Z(H02Z), C030(H030), C032(H032), C033(H033),
 C034(H034), C4(H4), C037(H037), C038(H038), C36(H36), C03B(H03B), C03B(H03A),
 C100(H100), C1A(H1A), C1B(H1B), C1C(H1C), C12(H12), C03E(H03E), C03F(H03F),
 C39(H39), C71(H71), C106(H106), C107(H107), C74(H74), C77(H77), C38(H38),
 C65(H65), C55(H55), C03O(H03O), C37(H37), C03Q(H03Q), C86(H86), C87(H87),
 C85(H85), C72(H72), C88(H88), C73(H73), C76(H76), C79(H79), C1I(H1I), C1E(H1E),
  C1D(H1D), C1F(H1F), C84(H84), C84(H84A), C1J(H1J), C1K(H1K), C1L(H1L),
 C90(H90), C1M(H1M), C1N(H1N), C19A(H19A)
6.c Fitted hexagon refined as free rotating group:
 C19B(C99,C98,C97,C101,C70), C100(C75,C78,C1A,C1B,C1C), C105(C106,C107,C74,C77,
 C0), C1I(C1G,C1E,C1D,C1F,C84), C1H(C1J,C1K,C1L,C91,C90)
6.d Idealised Me refined as rotating group:
 C81(H81A,H81B,H81C), C69(H69A,H69B,H69C), C95(H95A,H95B,H95C), C93(H93A,H93B,
 H93C), C102(H10A,H10B,H10C), C104(H10D,H10E,H10F), C110(H11A,H11B,H11C),
 C112(H11D,H11E,H11F)
;
_olex2_submission_special_instructions 'No special instructions were received'

loop_
_space_group_symop_operation_xyz
'x, y, z'
'-x, -y, -z'

loop_
_atom_site_label
_atom_site_type_symbol
_atom_site_fract_x
_atom_site_fract_y
_atom_site_fract_z
_atom_site_U_iso_or_equiv
_atom_site_adp_type
_atom_site_occupancy
_atom_site_site_symmetry_order
_atom_site_calc_flag
_atom_site_refinement_flags_posn
_atom_site_refinement_flags_adp
_atom_site_refinement_flags_occupancy
_atom_site_disorder_assembly
_atom_site_disorder_group
Ir1 Ir 0.59058(2) 0.19363(2) 0.58448(2) 0.03004(9) Uani 1 1 d . . . . .
Ir2 Ir 0.18877(2) 0.63925(2) 0.09572(2) 0.03556(10) Uani 1 1 d . . . . .
S003 S 0.47975(19) 0.14947(17) 0.40909(12) 0.0774(8) Uani 1 1 d . . . . .
O4 O 0.5307(3) 0.1181(2) 0.6571(2) 0.0360(11) Uani 1 1 d . . . . .
O3 O 0.5439(3) 0.1492(2) 0.5171(2) 0.0357(11) Uani 1 1 d . . . . .
N1 N 0.4745(3) 0.2694(3) 0.5906(3) 0.0287(12) Uani 1 1 d . . . . .
O007 O 0.1164(4) 0.5549(3) 0.1285(2) 0.0470(13) Uani 1 1 d . . . . .
N3 N 0.7117(4) 0.1246(3) 0.5808(3) 0.0333(13) Uani 1 1 d . . . . .
O009 O 0.0856(4) 0.6819(3) 0.0524(3) 0.0543(14) Uani 1 1 d . . . . .
N00A N 0.1218(4) 0.6703(3) 0.1959(3) 0.0342(13) Uani 1 1 d . . . . .
N00B N 0.1092(4) 0.6453(3) 0.3029(3) 0.0377(13) Uani 1 1 d . . . . .
N2 N 0.4086(4) 0.3524(3) 0.5366(3) 0.0362(13) Uani 1 1 d . . . . .
C19B C -0.063(2) 0.7662(13) -0.1137(12) 0.183(5) Uani 0.5 1 d G . P A 2
H19B H -0.083503 0.790468 -0.146745 0.220 Uiso 0.5 1 calc R U P A 2
C99 C -0.1139(19) 0.7205(17) -0.0704(18) 0.183(5) Uani 0.5 1 d G . P A 2
H99 H -0.168339 0.714069 -0.074488 0.220 Uiso 0.5 1 calc R U P A 2
C98 C -0.083(2) 0.6842(15) -0.0210(15) 0.183(5) Uani 0.5 1 d G . P A 2
H98 H -0.117352 0.653596 0.007980 0.220 Uiso 0.5 1 calc R U P A 2
C97 C -0.002(3) 0.6938(14) -0.0149(14) 0.183(5) Uani 0.5 1 d DG . P A 2
C101 C 0.0489(18) 0.7395(17) -0.0582(18) 0.183(5) Uani 0.5 1 d G . P A 2
H101 H 0.103310 0.745919 -0.054064 0.220 Uiso 0.5 1 calc R U P A 2
C70 C 0.0183(19) 0.7758(12) -0.1076(13) 0.183(5) Uani 0.5 1 d G . P A 2
N00E N 0.2660(4) 0.6112(3) -0.0034(3) 0.0385(14) Uani 1 1 d . . . . .
N4 N 0.8026(4) 0.0753(3) 0.6372(3) 0.0359(13) Uani 1 1 d . . . . .
C14 C 0.3399(5) 0.3438(4) 0.6007(3) 0.0337(15) Uani 1 1 d . . . . .
C7 C 0.4881(4) 0.3087(3) 0.5346(3) 0.0333(15) Uani 1 1 d . . . . .
C28 C 0.6206(4) 0.2336(3) 0.6546(3) 0.0313(14) Uani 1 1 d . . . . .
C21 C 0.2442(5) 0.3138(4) 0.7363(3) 0.0381(16) Uani 1 1 d . . . . .
S0 S 0.0519(6) 0.4328(4) 0.1779(4) 0.108(2) Uani 0.5 1 d D . P B 2
C34 C 0.7330(4) 0.1294(3) 0.6353(3) 0.0331(15) Uani 1 1 d . . . . .
C41 C 0.8276(4) 0.0349(3) 0.5801(3) 0.0327(15) Uani 1 1 d . . . . .
C52 C 0.7398(5) 0.0803(4) 0.4373(3) 0.0367(16) Uani 1 1 d . . . . .
H52 H 0.700879 0.123240 0.451549 0.044 Uiso 1 1 calc R U . . .
C15 C 0.2450(5) 0.3799(4) 0.6288(3) 0.0363(15) Uani 1 1 d . . . . .
C33 C 0.6852(5) 0.1895(3) 0.6793(3) 0.0331(15) Uani 1 1 d . . . . .
C25 C 0.3803(5) 0.2324(4) 0.7426(3) 0.0393(16) Uani 1 1 d . . . . .
H25 H 0.441648 0.209018 0.721636 0.047 Uiso 1 1 calc R U . . .
C1 C 0.6488(4) 0.2548(3) 0.5078(3) 0.0306(14) Uani 1 1 d . . . . .
C26 C 0.3360(5) 0.2768(3) 0.7042(3) 0.0340(15) Uani 1 1 d . . . . .
C00T C 0.1620(5) 0.6330(4) 0.2367(3) 0.0375(16) Uani 1 1 d . . . . .
C54 C 0.7713(4) 0.0669(3) 0.5448(3) 0.0317(14) Uani 1 1 d . . . . .
C27 C 0.3831(4) 0.2928(3) 0.6334(3) 0.0317(14) Uani 1 1 d . . . . .
C16 C 0.1966(5) 0.4277(4) 0.5939(4) 0.0415(17) Uani 1 1 d . . . . .
H16 H 0.227112 0.437560 0.548341 0.050 Uiso 1 1 calc R U . . .
C20 C 0.1966(5) 0.3645(4) 0.6981(3) 0.0367(16) Uani 1 1 d . . . . .
C00Y C 0.1346(5) 0.6199(4) 0.3604(3) 0.0367(16) Uani 1 1 d . . . . .
C53 C 0.7828(4) 0.0424(3) 0.4799(3) 0.0331(15) Uani 1 1 d . . . . .
C29 C 0.5751(5) 0.2969(4) 0.6884(4) 0.0398(16) Uani 1 1 d . . . . .
H29 H 0.534778 0.328723 0.672143 0.048 Uiso 1 1 calc R U . . .
C011 C 0.2864(5) 0.5932(4) 0.1329(3) 0.0359(15) Uani 1 1 d . . . . .
C012 C -0.0258(5) 0.7654(4) 0.2211(4) 0.0381(16) Uani 1 1 d . . . . .
C22 C 0.2000(5) 0.3015(4) 0.8064(4) 0.0471(19) Uani 1 1 d . . . . .
H22 H 0.138841 0.324695 0.828409 0.056 Uiso 1 1 calc R U . . .
C6 C 0.5843(5) 0.3038(4) 0.4854(3) 0.0367(16) Uani 1 1 d . . . . .
C48 C 0.8438(5) -0.0233(4) 0.4583(4) 0.0390(16) Uani 1 1 d . . . . .
C016 C 0.0303(5) 0.6957(3) 0.3043(3) 0.0362(16) Uani 1 1 d . . . . .
C42 C 0.8952(5) -0.0293(4) 0.5586(4) 0.0400(16) Uani 1 1 d . . . . .
C8 C 0.4003(4) 0.4049(4) 0.4853(3) 0.0357(15) Uani 1 1 d . . . . .
C019 C 0.4341(5) 0.5239(4) 0.1302(4) 0.051(2) Uani 1 1 d . . . . .
H019 H 0.495311 0.503014 0.105143 0.062 Uiso 1 1 calc R U . . .
C01A C -0.1096(5) 0.7935(4) 0.2762(4) 0.0432(17) Uani 1 1 d . . . . .
C01B C 0.0401(5) 0.7112(3) 0.2388(3) 0.0351(15) Uani 1 1 d . . . . .
C61 C 0.4740(5) 0.0827(3) 0.6528(3) 0.0353(15) Uani 1 1 d . . . . .
C24 C 0.3346(6) 0.2224(4) 0.8113(4) 0.0466(18) Uani 1 1 d . . . . .
H24 H 0.364758 0.192513 0.836384 0.056 Uiso 1 1 calc R U . . .
C9 C 0.4034(5) 0.4719(4) 0.4966(4) 0.0417(17) Uani 1 1 d . . . . .
H9 H 0.406998 0.483736 0.536949 0.050 Uiso 1 1 calc R U . . .
C01F C 0.4026(5) 0.5191(4) 0.1996(4) 0.049(2) Uani 1 1 d . . . . .
H01F H 0.441481 0.493713 0.221009 0.059 Uiso 1 1 calc R U . . .
C2 C 0.7427(5) 0.2502(4) 0.4685(3) 0.0392(16) Uani 1 1 d . . . . .
H2 H 0.786899 0.219881 0.482152 0.047 Uiso 1 1 calc R U . . .
C30 C 0.5896(5) 0.3127(4) 0.7459(4) 0.0444(18) Uani 1 1 d . . . . .
H30 H 0.557005 0.354128 0.768470 0.053 Uiso 1 1 calc R U . . .
C57 C 0.3848(5) 0.0624(4) 0.4816(4) 0.0419(17) Uani 1 1 d . . . . .
H57 H 0.359918 0.032894 0.517090 0.050 Uiso 1 1 calc R U . . .
C62 C 0.4400(9) 0.0376(7) 0.7130(6) 0.0897(12) Uani 1 1 d . . . . .
C01K C 0.2561(5) 0.5894(4) 0.2047(3) 0.0363(16) Uani 1 1 d . . . . .
C01L C 0.3395(5) 0.5374(4) -0.1715(4) 0.0443(18) Uani 1 1 d . . . . .
C47 C 0.8965(5) -0.0600(4) 0.4998(4) 0.0421(17) Uani 1 1 d . . . . .
C59 C 0.4810(4) 0.1143(3) 0.5350(3) 0.0325(15) Uani 1 1 d . . . . .
C01O C -0.1247(5) 0.7685(3) 0.3463(4) 0.0389(16) Uani 1 1 d . . . . .
C3 C 0.7725(5) 0.2881(4) 0.4108(4) 0.0468(18) Uani 1 1 d . . . . .
H3 H 0.836055 0.283273 0.385888 0.056 Uiso 1 1 calc R U . . .
C01Q C 0.2876(5) 0.5559(4) -0.0473(3) 0.0370(16) Uani 1 1 d . . . . .
C01R C -0.1738(5) 0.8458(4) 0.2599(4) 0.0490(19) Uani 1 1 d . . . . .
H01R H -0.230291 0.863169 0.294041 0.059 Uiso 1 1 calc R U . . .
C18 C 0.0596(5) 0.4450(4) 0.6946(4) 0.050(2) Uani 1 1 d . . . . .
H18 H -0.001699 0.467876 0.716835 0.059 Uiso 1 1 calc R U . . .
C01T C 0.3129(5) 0.5520(4) 0.2378(4) 0.0426(17) Uani 1 1 d . . . . .
H01T H 0.291048 0.549111 0.284992 0.051 Uiso 1 1 calc R U . . .
C35 C 0.8351(7) 0.0599(5) 0.6933(5) 0.0680(11) Uani 1 1 d . . . . .
C01V C 0.3386(5) 0.4667(4) -0.1581(3) 0.0382(16) Uani 1 1 d . . . . .
C01W C 0.2929(5) 0.4835(4) -0.0324(3) 0.0431(18) Uani 1 1 d D . . . .
C43 C 0.9569(5) -0.0608(4) 0.5901(4) 0.0501(19) Uani 1 1 d . . . . .
H43 H 0.958498 -0.039269 0.626873 0.060 Uiso 1 1 calc R U . . .
C17 C 0.1060(5) 0.4596(4) 0.6258(4) 0.0473(19) Uani 1 1 d . . . . .
H17 H 0.075064 0.490856 0.602215 0.057 Uiso 1 1 calc R U . . .
C50 C 0.8108(5) -0.0102(4) 0.3549(4) 0.055(2) Uani 1 1 d . . . . .
H50 H 0.818592 -0.028237 0.313549 0.066 Uiso 1 1 calc R U . . .
C020 C -0.0107(5) 0.7944(4) 0.1559(4) 0.0455(18) Uani 1 1 d . . . . .
H020 H 0.044495 0.777437 0.120429 0.055 Uiso 1 1 calc R U . . .
C021 C 0.3788(5) 0.5579(4) 0.0973(4) 0.049(2) Uani 1 1 d . . . . .
H021 H 0.401738 0.558317 0.050058 0.059 Uiso 1 1 calc R U . . .
C022 C 0.1164(5) 0.5569(4) 0.3895(4) 0.0445(18) Uani 1 1 d . . . . .
H022 H 0.092835 0.528789 0.369853 0.053 Uiso 1 1 calc R U . . .
C46 C 0.9550(5) -0.1266(4) 0.4808(4) 0.052(2) Uani 1 1 d . . . . .
H46 H 0.953168 -0.149762 0.445151 0.063 Uiso 1 1 calc R U . . .
C32 C 0.6991(5) 0.2062(4) 0.7369(3) 0.0417(17) Uani 1 1 d . . . . .
H32 H 0.740585 0.175690 0.753090 0.050 Uiso 1 1 calc R U . . .
C025 C -0.2094(5) 0.7894(4) 0.3995(4) 0.0480(19) Uani 1 1 d . . . . .
H025 H -0.257958 0.818905 0.389898 0.058 Uiso 1 1 calc R U . . .
C58 C 0.4448(5) 0.1047(4) 0.4822(4) 0.0406(17) Uani 1 1 d . . . . .
C66 C 0.4729(9) 0.0366(6) 0.7685(6) 0.0897(12) Uani 1 1 d . . . . .
H66 H 0.518080 0.061359 0.765307 0.108 Uiso 1 1 calc R U . . .
C19 C 0.1018(5) 0.3997(4) 0.7276(4) 0.0458(19) Uani 1 1 d . . . . .
H19 H 0.068285 0.389843 0.772581 0.055 Uiso 1 1 calc R U . . .
C029 C 0.3165(6) 0.5796(4) -0.1129(4) 0.050(2) Uani 1 1 d . . . . .
C51 C 0.7534(6) 0.0558(4) 0.3750(4) 0.052(2) Uani 1 1 d . . . . .
H51 H 0.725511 0.082101 0.346713 0.062 Uiso 1 1 calc R U . . .
C49 C 0.8550(5) -0.0481(4) 0.3948(4) 0.049(2) Uani 1 1 d . . . . .
H49 H 0.893210 -0.091089 0.379842 0.059 Uiso 1 1 calc R U . . .
C02C C -0.0525(5) 0.7216(4) 0.3618(4) 0.0404(17) Uani 1 1 d . . . . .
C02D C 0.3703(5) 0.4489(4) -0.2756(4) 0.051(2) Uani 1 1 d . . . . .
H02D H 0.378870 0.419517 -0.310368 0.061 Uiso 1 1 calc R U . . .
N0 N 0.3041(10) 0.6497(8) -0.1088(7) 0.046(4) Uani 0.65 1 d . . P C 1
C63 C 0.3806(9) -0.0062(6) 0.7200(6) 0.0897(12) Uani 1 1 d . . . . .
H63 H 0.357583 -0.008124 0.685754 0.108 Uiso 1 1 calc R U . . .
C02G C -0.0741(6) 0.8462(4) 0.1436(4) 0.053(2) Uani 1 1 d . . . . .
H02G H -0.062173 0.864396 0.099958 0.064 Uiso 1 1 calc R U . . .
C02H C 0.1742(5) 0.6611(4) 0.3864(4) 0.0475(19) Uani 1 1 d . . . . .
H02H H 0.188660 0.702455 0.365215 0.057 Uiso 1 1 calc R U . . .
C02I C -0.1572(6) 0.8727(4) 0.1954(4) 0.056(2) Uani 1 1 d . . . . .
H02I H -0.201080 0.908295 0.186588 0.068 Uiso 1 1 calc R U . . .
C23 C 0.2430(6) 0.2577(4) 0.8425(4) 0.050(2) Uani 1 1 d . . . . .
H23 H 0.211376 0.250974 0.888577 0.060 Uiso 1 1 calc R U . . .
C60 C 0.4444(5) 0.0831(4) 0.5986(4) 0.0392(17) Uani 1 1 d . . . . .
H60 H 0.395721 0.060688 0.605202 0.047 Uiso 1 1 calc R U . . .
C5 C 0.6146(5) 0.3419(4) 0.4263(4) 0.052(2) Uani 1 1 d . . . . .
H5 H 0.571726 0.372854 0.411738 0.063 Uiso 1 1 calc R U . . .
C40 C 0.9033(7) 0.0922(5) 0.6970(5) 0.0680(11) Uani 1 1 d . . . . .
H40 H 0.929150 0.122833 0.663123 0.082 Uiso 1 1 calc R U . . .
C02N C 0.3203(6) 0.4388(4) -0.0887(4) 0.050(2) Uani 1 1 d D . . . .
C44 C 1.0167(6) -0.1243(4) 0.5673(4) 0.056(2) Uani 1 1 d . . . . .
H44 H 1.058640 -0.144478 0.588260 0.067 Uiso 1 1 calc R U . . .
C11 C 0.3924(6) 0.5039(5) 0.3884(4) 0.056(2) Uani 1 1 d . . . . .
H11 H 0.389622 0.537685 0.355397 0.067 Uiso 1 1 calc R U . . .
C02Q C 0.3543(5) 0.4241(4) -0.2128(4) 0.0475(19) Uani 1 1 d . . . . .
H02Q H 0.353313 0.377189 -0.204809 0.057 Uiso 1 1 calc R U . . .
C10 C 0.4011(5) 0.5211(4) 0.4460(4) 0.051(2) Uani 1 1 d . . . . .
H10 H 0.405518 0.566182 0.451646 0.062 Uiso 1 1 calc R U . . .
C31 C 0.6513(6) 0.2678(4) 0.7697(4) 0.0466(19) Uani 1 1 d . . . . .
H31 H 0.660677 0.279245 0.807944 0.056 Uiso 1 1 calc R U . . .
C56 C 0.3661(6) 0.0700(5) 0.4201(4) 0.056(2) Uani 1 1 d . . . . .
H56 H 0.327434 0.046168 0.410750 0.068 Uiso 1 1 calc R U . . .
C45 C 1.0137(6) -0.1574(4) 0.5137(5) 0.058(2) Uani 1 1 d . . . . .
H45 H 1.051782 -0.200694 0.499841 0.070 Uiso 1 1 calc R U . . .
C64 C 0.3545(9) -0.0472(6) 0.7765(5) 0.0897(12) Uani 1 1 d . . . . .
H64 H 0.312843 -0.075634 0.781003 0.108 Uiso 1 1 calc R U . . .
C02X C -0.2240(6) 0.7687(4) 0.4648(4) 0.055(2) Uani 1 1 d . . . . .
H02X H -0.280952 0.784755 0.499074 0.066 Uiso 1 1 calc R U . . .
C13 C 0.3914(5) 0.3868(4) 0.4276(4) 0.0468(18) Uani 1 1 d . . . . .
H13 H 0.387930 0.341578 0.421598 0.056 Uiso 1 1 calc R U . . .
C02Z C -0.0687(5) 0.6997(4) 0.4299(4) 0.0485(19) Uani 1 1 d . . . . .
H02Z H -0.021783 0.669308 0.440738 0.058 Uiso 1 1 calc R U . . .
C030 C 0.3745(6) 0.5182(5) -0.2897(4) 0.062(2) Uani 1 1 d . . . . .
H030 H 0.386879 0.535233 -0.333843 0.074 Uiso 1 1 calc R U . . .
C031 C 0.2854(8) 0.6661(4) -0.0420(4) 0.070(3) Uani 1 1 d . . . . .
C032 C 0.1917(6) 0.6386(5) 0.4454(4) 0.057(2) Uani 1 1 d . . . . .
H032 H 0.217818 0.665553 0.464072 0.068 Uiso 1 1 calc R U . . .
C033 C 0.1339(6) 0.5362(4) 0.4482(4) 0.0503(19) Uani 1 1 d . . . . .
H033 H 0.120543 0.494306 0.468717 0.060 Uiso 1 1 calc R U . . .
C034 C 0.3601(7) 0.5608(4) -0.2383(4) 0.065(3) Uani 1 1 d . . . . .
H034 H 0.364265 0.607058 -0.248061 0.078 Uiso 1 1 calc R U . . .
C035 C 0.0346(6) 0.6504(5) 0.0387(4) 0.060(2) Uani 1 1 d D . . . .
C4 C 0.7089(6) 0.3337(5) 0.3893(4) 0.057(2) Uani 1 1 d . . . . .
H4 H 0.729628 0.359140 0.349512 0.068 Uiso 1 1 calc R U . . .
C037 C 0.1709(6) 0.5766(5) 0.4767(4) 0.058(2) Uani 1 1 d . . . . .
H037 H 0.181776 0.562450 0.516515 0.069 Uiso 1 1 calc R U . . .
C038 C -0.1533(6) 0.7232(4) 0.4801(4) 0.054(2) Uani 1 1 d . . . . .
H038 H -0.163273 0.708464 0.524738 0.065 Uiso 1 1 calc R U . . .
C36 C 0.7966(7) 0.0147(5) 0.7421(5) 0.0680(11) Uani 1 1 d . . . . .
H36 H 0.750709 -0.006597 0.739801 0.082 Uiso 1 1 calc R U . . .
C03A C 0.0530(6) 0.5436(5) 0.1085(4) 0.059(2) Uani 1 1 d . . . . .
C03B C 0.2782(7) 0.4542(4) 0.0319(4) 0.066(3) Uani 1 1 d D . . . .
H03B H 0.271495 0.480949 0.068140 0.079 Uiso 0.6667 1 calc R U P D 1
H03A H 0.235630 0.479551 0.069712 0.079 Uiso 0.3333 1 calc R U P E 2
C100 C 0.2415(19) 0.7789(13) 0.1005(9) 0.056(2) Uani 0.5 1 d G . P C 1
H100 H 0.209330 0.778103 0.147186 0.068 Uiso 0.5 1 calc R U P C 1
C75 C 0.247(2) 0.7248(11) 0.0605(14) 0.056(2) Uani 0.5 1 d G . P C 1
C78 C 0.2951(19) 0.7260(9) -0.0092(13) 0.070(9) Uani 0.5 1 d G . P C 1
C1A C 0.3378(13) 0.7812(8) -0.0390(8) 0.067(7) Uani 0.5 1 d G . P C 1
H1A H 0.370035 0.781986 -0.085616 0.080 Uiso 0.5 1 calc R U P C 1
C1B C 0.3324(10) 0.8353(7) 0.0010(7) 0.056(2) Uani 0.5 1 d G . P C 1
H1B H 0.360965 0.872251 -0.018875 0.068 Uiso 0.5 1 calc R U P C 1
C1C C 0.2842(11) 0.8341(10) 0.0708(6) 0.056(2) Uani 0.5 1 d G . P C 1
H1C H 0.280613 0.870310 0.097526 0.068 Uiso 0.5 1 calc R U P C 1
C12 C 0.3877(6) 0.4372(5) 0.3780(4) 0.056(2) Uani 1 1 d . . . . .
H12 H 0.382068 0.425885 0.338267 0.067 Uiso 1 1 calc R U . . .
C03E C 0.0190(6) 0.5852(6) 0.0614(5) 0.065(3) Uani 1 1 d . . . . .
H03E H -0.017323 0.566651 0.044219 0.078 Uiso 1 1 calc R U . . .
C03F C 0.3165(12) 0.3664(8) -0.0770(8) 0.058(4) Uani 0.6667 1 d . . P F 1
H03F H 0.326703 0.337753 -0.112741 0.070 Uiso 0.6667 1 calc R U P F 1
C39 C 0.9324(7) 0.0780(5) 0.7525(5) 0.0680(11) Uani 1 1 d . . . . .
H39 H 0.976739 0.099875 0.756252 0.082 Uiso 1 1 calc R U . . .
C89 C 0.0036(11) 0.4913(10) 0.1347(10) 0.071(3) Uani 0.5 1 d D . P B 2
C71 C -0.0852(12) 0.4794(11) 0.1377(10) 0.071(3) Uani 0.5 1 d D . P B 2
H71 H -0.124649 0.508326 0.118599 0.085 Uiso 0.5 1 calc R U P B 2
C105 C 0.2654(18) 0.7312(8) -0.0087(14) 0.064(8) Uani 0.5 1 d G . P C 2
C106 C 0.2878(11) 0.7926(8) -0.0410(9) 0.061(6) Uani 0.5 1 d G . P C 2
H106 H 0.307942 0.796039 -0.088055 0.073 Uiso 0.5 1 calc R U P C 2
C107 C 0.2799(9) 0.8490(7) -0.0028(7) 0.056(2) Uani 0.5 1 d G . P C 2
H107 H 0.294864 0.890144 -0.024434 0.068 Uiso 0.5 1 calc R U P C 2
C74 C 0.2497(11) 0.8439(10) 0.0676(7) 0.056(2) Uani 0.5 1 d G . P C 2
H74 H 0.244505 0.881665 0.093060 0.068 Uiso 0.5 1 calc R U P C 2
C77 C 0.227(2) 0.7825(13) 0.0998(9) 0.056(2) Uani 0.5 1 d G . P C 2
H77 H 0.207223 0.779082 0.146934 0.068 Uiso 0.5 1 calc R U P C 2
C0 C 0.235(2) 0.7261(11) 0.0617(14) 0.056(2) Uani 0.5 1 d G . P C 2
C38 C 0.8962(7) 0.0329(5) 0.7997(5) 0.0680(11) Uani 1 1 d . . . . .
H38 H 0.917497 0.023010 0.835592 0.082 Uiso 1 1 calc R U . . .
C65 C 0.3887(9) -0.0464(6) 0.8250(6) 0.0897(12) Uani 1 1 d . . . . .
H65 H 0.377796 -0.078810 0.860161 0.108 Uiso 1 1 calc R U . . .
C55 C 0.4119(7) 0.1165(7) 0.3766(5) 0.084(3) Uani 1 1 d . . . . .
H55 H 0.407101 0.128943 0.334509 0.101 Uiso 1 1 calc R U . . .
C03O C 0.2737(10) 0.3857(7) 0.0411(7) 0.055(4) Uani 0.6667 1 d . . P F 1
H03O H 0.253864 0.368037 0.085109 0.066 Uiso 0.6667 1 calc R U P F 1
C37 C 0.8306(7) 0.0012(5) 0.7979(5) 0.0680(11) Uani 1 1 d . . . . .
H37 H 0.806704 -0.029564 0.832380 0.082 Uiso 1 1 calc R U . . .
C03Q C 0.2980(10) 0.3411(7) -0.0133(7) 0.060(4) Uani 0.6667 1 d . . P F 1
H03Q H 0.301340 0.293734 -0.005493 0.072 Uiso 0.6667 1 calc R U P F 1
C82 C 0.4088(11) 0.7087(9) -0.2049(7) 0.081(6) Uani 0.65 1 d D . P C 1
C86 C 0.3451(10) 0.7752(8) -0.2779(9) 0.102(3) Uani 0.65 1 d D . P C 1
H86 H 0.352856 0.799153 -0.318727 0.122 Uiso 0.65 1 calc R U P C 1
C87 C 0.2582(12) 0.7681(7) -0.2391(7) 0.085(5) Uani 0.65 1 d D . P C 1
H87 H 0.207945 0.788928 -0.251901 0.102 Uiso 0.65 1 calc R U P C 1
C85 C 0.2443(12) 0.7290(7) -0.1791(7) 0.084(5) Uani 0.65 1 d D . P C 1
H85 H 0.184786 0.724629 -0.150073 0.101 Uiso 0.65 1 calc R U P C 1
C83 C 0.3204(9) 0.6980(6) -0.1649(6) 0.058(4) Uani 0.65 1 d D . P C 1
C67 C 0.4380(8) 0.0000(6) 0.8237(6) 0.0897(12) Uani 1 1 d D . . . .
C72 C -0.1047(12) 0.4124(10) 0.1766(10) 0.071(3) Uani 0.5 1 d D . P B 2
H72 H -0.153558 0.391381 0.180166 0.085 Uiso 0.5 1 calc R U P B 2
O0B O 0.4247(11) -0.0234(8) 0.9377(6) 0.0897(12) Uani 0.5 1 d D . P G 2
C88 C -0.0381(11) 0.3875(10) 0.2061(10) 0.071(3) Uani 0.5 1 d D . P B 2
H88 H -0.041499 0.351035 0.237209 0.085 Uiso 0.5 1 calc R U P B 2
C81 C 0.5810(18) 0.0401(14) 0.9161(11) 0.0897(12) Uani 0.5 1 d . . P H 1
H81A H 0.600207 0.083614 0.911821 0.135 Uiso 0.5 1 calc R U P H 1
H81B H 0.631552 0.002941 0.916850 0.135 Uiso 0.5 1 calc R U P H 1
H81C H 0.528393 0.039430 0.957511 0.135 Uiso 0.5 1 calc R U P H 1
C3B C 0.477340 0.005440 0.875190 0.0897(12) Uani 0.5 1 d D . P H 1
O2 O 0.5018(9) 0.0644(6) 0.8774(7) 0.0897(12) Uani 0.5 1 d D . P G 2
O1 O 0.4787(12) -0.0339(8) 0.9233(6) 0.0897(12) Uani 0.5 1 d D . P H 1
C68 C 0.451760 0.010800 0.885870 0.0897(12) Uani 0.5 1 d D . P G 2
O3A O 0.5560(10) 0.0315(9) 0.8606(8) 0.0897(12) Uani 0.5 1 d D . P H 1
C69 C 0.5380(15) 0.0849(13) 0.9233(10) 0.0897(12) Uani 0.5 1 d D . P G 2
H69A H 0.595940 0.099110 0.898115 0.135 Uiso 0.5 1 calc R U P G 2
H69B H 0.548472 0.046631 0.952471 0.135 Uiso 0.5 1 calc R U P G 2
H69C H 0.494189 0.122987 0.950217 0.135 Uiso 0.5 1 calc R U P G 2
H82 H 0.457279 0.686912 -0.190460 0.108 Uiso 0.65 1 d R U P G 1
C73 C 0.362(3) 0.3402(12) -0.0134(10) 0.066(6) Uani 0.3333 1 d D . P F 2
H73 H 0.387017 0.293526 -0.008743 0.080 Uiso 0.3333 1 calc R U P F 2
C76 C 0.359(3) 0.3690(10) -0.0758(14) 0.066(6) Uani 0.3333 1 d D . P F 2
H76 H 0.384712 0.339163 -0.112687 0.080 Uiso 0.3333 1 calc R U P F 2
C79 C 0.326(2) 0.3868(9) 0.0415(13) 0.066(6) Uani 0.3333 1 d D . P F 2
H79 H 0.333893 0.373699 0.082600 0.080 Uiso 0.3333 1 calc R U P F 2
N5 N 0.3459(16) 0.6484(17) -0.1110(17) 0.044(7) Uani 0.35 1 d . . P C 2
C1I C 0.3684(8) 0.7195(9) -0.2047(7) 0.076(7) Uani 0.35 1 d DG U P C 2
H1I H 0.304322 0.728046 -0.194653 0.091 Uiso 0.35 1 calc R U P C 2
C1G C 0.4072(12) 0.6769(9) -0.1625(7) 0.068(5) Uani 0.35 1 d DG U P C 2
C1E C 0.5029(12) 0.6642(8) -0.1775(8) 0.071(5) Uani 0.35 1 d DG U P C 2
H1E H 0.528881 0.635723 -0.149239 0.086 Uiso 0.35 1 calc R U P C 2
C1D C 0.5599(8) 0.6941(10) -0.2349(9) 0.089(5) Uani 0.35 1 d DG U P C 2
H1D H 0.623989 0.685569 -0.244958 0.106 Uiso 0.35 1 calc R U P C 2
C1F C 0.5211(8) 0.7367(9) -0.2772(7) 0.102(3) Uani 0.35 1 d DG U P C 2
H1F H 0.559265 0.756653 -0.315524 0.122 Uiso 0.35 1 calc R U P C 2
C84 C 0.4254(8) 0.7494(5) -0.2621(5) 0.102(3) Uani 1 1 d DG . . . .
H84 H 0.483684 0.758976 -0.287801 0.122 Uiso 0.65 1 calc R U P C 1
H84A H 0.399432 0.777892 -0.290373 0.122 Uiso 0.35 1 calc R U P C 2
O35 O 0.1853(19) 0.3151(14) 0.2172(13) 0.170(5) Uiso 0.5 1 d D . P B 1
C1H C 0.014(3) 0.4794(18) 0.1409(18) 0.170(5) Uiso 0.5 1 d G . P B 1
C1J C -0.076(3) 0.4764(16) 0.1480(16) 0.170(5) Uiso 0.5 1 d G . P B 1
H1J H -0.109859 0.510843 0.128778 0.204 Uiso 0.5 1 calc R U P B 1
C1K C -0.1161(19) 0.422(2) 0.1840(18) 0.170(5) Uiso 0.5 1 d G . P B 1
H1K H -0.176564 0.420093 0.188801 0.204 Uiso 0.5 1 calc R U P B 1
C1L C -0.066(2) 0.3706(15) 0.2128(14) 0.170(5) Uiso 0.5 1 d G . P B 1
H1L H -0.092355 0.334255 0.236872 0.204 Uiso 0.5 1 calc R U P B 1
C91 C 0.025(2) 0.3736(16) 0.2056(13) 0.170(5) Uiso 0.5 1 d DG . P B 1
C90 C 0.0648(19) 0.428(2) 0.1697(18) 0.170(5) Uiso 0.5 1 d G . P B 1
H90 H 0.125267 0.429917 0.164897 0.204 Uiso 0.5 1 calc R U P B 1
N30 N 0.5128(13) 0.6581(10) -0.0838(12) 0.094(6) Uani 0.5 1 d . . P I 1
N31 N -0.020(3) 0.9524(16) -0.0638(16) 0.089(9) Uani 0.3 1 d . U P J 1
C94 C 0.043(4) 0.930(2) -0.058(2) 0.092(10) Uani 0.3 1 d . U P J 1
C95 C 0.4789(13) 0.7059(14) 0.0302(11) 0.094(7) Uani 0.5 1 d . . P I 1
H95A H 0.529342 0.725767 0.029949 0.140 Uiso 0.5 1 calc R U P I 1
H95B H 0.470845 0.668593 0.062752 0.140 Uiso 0.5 1 calc R U P I 1
H95C H 0.422491 0.740774 0.042367 0.140 Uiso 0.5 1 calc R U P I 1
C96 C 0.4988(13) 0.6808(14) -0.0333(12) 0.079(6) Uani 0.5 1 d . . P I 1
C92 C 0.098(2) 0.3249(16) 0.2300(16) 0.170(5) Uiso 0.5 1 d D . P B 1
C93 C 0.123(3) 0.906(2) -0.042(2) 0.102(11) Uani 0.3 1 d . U P J 1
H93A H 0.176467 0.914046 -0.080469 0.153 Uiso 0.3 1 calc R U P J 1
H93B H 0.129476 0.857487 -0.031874 0.153 Uiso 0.3 1 calc R U P J 1
H93C H 0.118188 0.930990 -0.003660 0.153 Uiso 0.3 1 calc R U P J 1
S2 S 0.0025(5) 0.7667(3) -0.0288(3) 0.0900(19) Uani 0.5 1 d D . P A 1
C80 C -0.0158(13) 0.6882(8) -0.0065(9) 0.082(4) Uani 0.5 1 d D . P A 1
C1M C -0.0793(15) 0.6709(13) -0.0253(10) 0.082(4) Uani 0.5 1 d . . P A 1
H1M H -0.102916 0.630534 -0.012650 0.099 Uiso 0.5 1 calc R U P A 1
C1N C -0.1069(15) 0.7268(13) -0.0702(10) 0.082(4) Uani 0.5 1 d . . P A 1
H1N H -0.144940 0.724261 -0.094161 0.099 Uiso 0.5 1 calc R U P A 1
C19A C -0.0722(12) 0.7762(12) -0.0708(10) 0.082(4) Uani 0.5 1 d D . P A 1
H19A H -0.086000 0.817219 -0.093384 0.099 Uiso 0.5 1 calc R U P A 1
O14 O 0.0752(18) 0.2694(14) 0.2772(13) 0.170(5) Uiso 0.5 1 d D . P B 1
C102 C 0.136(3) 0.2231(19) 0.3112(19) 0.170(5) Uiso 0.5 1 d D . P B 1
H10A H 0.188676 0.195958 0.277394 0.255 Uiso 0.5 1 calc R U P B 1
H10B H 0.100325 0.192681 0.342781 0.255 Uiso 0.5 1 calc R U P B 1
H10C H 0.156787 0.251008 0.334892 0.255 Uiso 0.5 1 calc R U P B 1
O5 O 0.0373(17) 0.8515(13) -0.2102(15) 0.183(5) Uani 0.5 1 d D . P A 2
O6 O 0.1672(19) 0.8273(14) -0.1798(15) 0.183(5) Uani 0.5 1 d D . P A 2
C104 C 0.095(2) 0.8870(18) -0.2674(17) 0.183(5) Uani 0.5 1 d D . P A 2
H10D H 0.109572 0.862379 -0.308412 0.275 Uiso 0.5 1 calc R U P A 2
H10E H 0.151397 0.888849 -0.260939 0.275 Uiso 0.5 1 calc R U P A 2
H10F H 0.061496 0.933346 -0.270669 0.275 Uiso 0.5 1 calc R U P A 2
C103 C 0.089(2) 0.8181(18) -0.1719(18) 0.183(5) Uani 0.5 1 d D . P A 2
C110 C 0.7302(19) 0.6111(13) -0.2249(13) 0.037(6) Uiso 0.25 1 d D . P K 1
H11A H 0.754079 0.567505 -0.248198 0.055 Uiso 0.25 1 calc R U P K 1
H11B H 0.684903 0.605177 -0.180774 0.055 Uiso 0.25 1 calc R U P K 1
H11C H 0.780447 0.627543 -0.220170 0.055 Uiso 0.25 1 calc R U P K 1
N108 N 0.663(2) 0.7038(16) -0.3020(16) 0.081(10) Uiso 0.25 1 d D . P K 1
C109 C 0.683(2) 0.6648(16) -0.2663(17) 0.062(9) Uiso 0.25 1 d D . P K 1
C108 C 0.377(2) 0.1414(16) 0.1760(15) 0.056(8) Uiso 0.25 1 d D . P L 2
C112 C 0.398(2) 0.1892(16) 0.1180(15) 0.056(8) Uiso 0.25 1 d D . P L 2
H11D H 0.394639 0.168862 0.079574 0.084 Uiso 0.25 1 calc R U P L 2
H11E H 0.458891 0.198049 0.107181 0.084 Uiso 0.25 1 calc R U P L 2
H11F H 0.352474 0.232031 0.129370 0.084 Uiso 0.25 1 calc R U P L 2
N111 N 0.355(2) 0.1042(17) 0.2177(16) 0.080(10) Uiso 0.25 1 d D . P L 2

loop_
_atom_site_aniso_label
_atom_site_aniso_U_11
_atom_site_aniso_U_22
_atom_site_aniso_U_33
_atom_site_aniso_U_23
_atom_site_aniso_U_13
_atom_site_aniso_U_12
Ir1 0.02647(15) 0.02973(16) 0.03206(16) -0.01015(11) -0.00967(11) 0.00025(11)
Ir2 0.03400(17) 0.03703(17) 0.03069(16) -0.01254(11) -0.00561(12) -0.00320(12)
S003 0.0732(17) 0.118(2) 0.0532(14) 0.0027(14) -0.0231(12) -0.0445(16)
O4 0.035(3) 0.038(3) 0.035(3) -0.008(2) -0.011(2) -0.007(2)
O3 0.029(3) 0.042(3) 0.034(2) -0.012(2) -0.009(2) -0.002(2)
N1 0.021(3) 0.034(3) 0.032(3) -0.007(2) -0.011(2) -0.003(2)
O007 0.045(3) 0.049(3) 0.038(3) -0.015(2) 0.002(2) -0.017(2)
N3 0.028(3) 0.031(3) 0.038(3) -0.012(2) -0.010(2) 0.001(2)
O009 0.058(4) 0.060(4) 0.047(3) -0.022(3) -0.026(3) 0.005(3)
N00A 0.033(3) 0.035(3) 0.030(3) -0.013(2) -0.006(2) -0.002(2)
N00B 0.033(3) 0.042(3) 0.034(3) -0.012(3) -0.008(2) 0.001(3)
N2 0.023(3) 0.048(4) 0.029(3) -0.007(2) -0.005(2) 0.005(2)
C19B 0.148(12) 0.178(12) 0.243(15) 0.025(9) -0.108(11) -0.017(9)
C99 0.148(12) 0.178(12) 0.243(15) 0.025(9) -0.108(11) -0.017(9)
C98 0.148(12) 0.178(12) 0.243(15) 0.025(9) -0.108(11) -0.017(9)
C97 0.148(12) 0.178(12) 0.243(15) 0.025(9) -0.108(11) -0.017(9)
C101 0.148(12) 0.178(12) 0.243(15) 0.025(9) -0.108(11) -0.017(9)
C70 0.148(12) 0.178(12) 0.243(15) 0.025(9) -0.108(11) -0.017(9)
N00E 0.040(3) 0.036(3) 0.028(3) -0.012(2) 0.002(2) -0.007(3)
N4 0.036(3) 0.028(3) 0.043(3) -0.009(2) -0.013(3) -0.002(2)
C14 0.031(4) 0.042(4) 0.026(3) -0.008(3) -0.008(3) -0.004(3)
C7 0.024(3) 0.037(4) 0.033(4) -0.008(3) -0.006(3) 0.002(3)
C28 0.030(4) 0.037(4) 0.029(3) -0.006(3) -0.013(3) -0.006(3)
C21 0.038(4) 0.039(4) 0.031(4) -0.016(3) -0.004(3) -0.005(3)
S0 0.112(6) 0.103(5) 0.092(5) -0.025(4) 0.002(4) -0.047(5)
C34 0.026(3) 0.038(4) 0.034(4) -0.007(3) -0.011(3) -0.002(3)
C41 0.028(4) 0.030(4) 0.036(4) -0.007(3) -0.009(3) -0.001(3)
C52 0.033(4) 0.041(4) 0.034(4) -0.016(3) -0.007(3) -0.006(3)
C15 0.029(4) 0.038(4) 0.038(4) -0.006(3) -0.010(3) 0.000(3)
C33 0.036(4) 0.033(4) 0.027(3) -0.007(3) -0.007(3) -0.007(3)
C25 0.043(4) 0.037(4) 0.032(4) -0.013(3) -0.006(3) -0.006(3)
C1 0.028(4) 0.032(4) 0.030(3) -0.009(3) -0.007(3) -0.004(3)
C26 0.040(4) 0.029(3) 0.033(4) -0.007(3) -0.012(3) -0.005(3)
C00T 0.034(4) 0.043(4) 0.035(4) -0.014(3) -0.012(3) -0.001(3)
C54 0.030(4) 0.024(3) 0.041(4) -0.009(3) -0.012(3) -0.003(3)
C27 0.026(3) 0.031(4) 0.032(3) -0.013(3) -0.004(3) 0.000(3)
C16 0.033(4) 0.045(4) 0.043(4) -0.007(3) -0.010(3) -0.006(3)
C20 0.033(4) 0.037(4) 0.035(4) -0.015(3) -0.006(3) -0.001(3)
C00Y 0.033(4) 0.040(4) 0.028(3) -0.011(3) -0.006(3) 0.005(3)
C53 0.026(3) 0.035(4) 0.039(4) -0.016(3) -0.011(3) -0.002(3)
C29 0.039(4) 0.034(4) 0.047(4) -0.011(3) -0.017(3) -0.002(3)
C011 0.031(4) 0.039(4) 0.036(4) -0.012(3) -0.008(3) -0.004(3)
C012 0.032(4) 0.038(4) 0.041(4) -0.017(3) -0.011(3) 0.001(3)
C22 0.043(4) 0.045(4) 0.043(4) -0.013(3) -0.004(3) -0.002(3)
C6 0.029(4) 0.045(4) 0.032(4) -0.007(3) -0.011(3) 0.000(3)
C48 0.027(4) 0.034(4) 0.054(4) -0.018(3) -0.012(3) -0.001(3)
C016 0.035(4) 0.032(4) 0.034(4) -0.010(3) -0.004(3) 0.000(3)
C42 0.029(4) 0.037(4) 0.048(4) -0.011(3) -0.009(3) 0.001(3)
C8 0.024(3) 0.041(4) 0.033(4) 0.000(3) -0.006(3) 0.003(3)
C019 0.026(4) 0.065(5) 0.055(5) -0.022(4) -0.008(3) 0.002(4)
C01A 0.041(4) 0.035(4) 0.047(4) -0.009(3) -0.011(3) -0.001(3)
C01B 0.029(4) 0.032(4) 0.041(4) -0.012(3) -0.008(3) -0.004(3)
C61 0.029(4) 0.026(3) 0.042(4) -0.011(3) -0.005(3) 0.003(3)
C24 0.053(5) 0.047(4) 0.033(4) -0.010(3) -0.008(3) -0.006(4)
C9 0.027(4) 0.048(5) 0.045(4) -0.001(3) -0.009(3) -0.004(3)
C01F 0.035(4) 0.062(5) 0.052(5) -0.018(4) -0.018(4) 0.000(4)
C2 0.030(4) 0.053(5) 0.030(4) -0.011(3) -0.009(3) 0.000(3)
C30 0.044(4) 0.039(4) 0.046(4) -0.021(3) -0.010(3) -0.002(3)
C57 0.044(4) 0.044(4) 0.040(4) -0.013(3) -0.019(3) -0.004(3)
C62 0.108(3) 0.105(3) 0.075(3) 0.016(2) -0.040(2) -0.054(3)
C01K 0.025(4) 0.038(4) 0.042(4) -0.016(3) -0.008(3) -0.002(3)
C01L 0.044(4) 0.045(4) 0.037(4) -0.010(3) -0.010(3) 0.000(3)
C47 0.032(4) 0.034(4) 0.056(5) -0.012(3) -0.009(3) -0.007(3)
C59 0.023(3) 0.036(4) 0.034(4) -0.018(3) -0.008(3) 0.004(3)
C01O 0.038(4) 0.032(4) 0.041(4) -0.015(3) -0.009(3) 0.002(3)
C3 0.028(4) 0.060(5) 0.044(4) -0.009(4) -0.006(3) 0.000(3)
C01Q 0.036(4) 0.036(4) 0.035(4) -0.010(3) -0.006(3) -0.008(3)
C01R 0.047(5) 0.040(4) 0.054(5) -0.021(4) -0.017(4) 0.009(3)
C18 0.026(4) 0.054(5) 0.060(5) -0.016(4) -0.011(4) 0.005(3)
C01T 0.037(4) 0.047(4) 0.038(4) -0.016(3) -0.012(3) 0.004(3)
C35 0.070(3) 0.071(3) 0.057(2) -0.0124(18) -0.028(2) 0.011(2)
C01V 0.033(4) 0.036(4) 0.039(4) -0.014(3) -0.006(3) -0.002(3)
C01W 0.042(4) 0.035(4) 0.043(4) -0.009(3) -0.003(3) -0.009(3)
C43 0.041(4) 0.045(5) 0.055(5) -0.012(4) -0.013(4) 0.006(4)
C17 0.031(4) 0.052(5) 0.053(5) -0.006(4) -0.014(3) 0.003(3)
C50 0.039(4) 0.071(6) 0.055(5) -0.038(4) -0.016(4) 0.001(4)
C020 0.046(5) 0.045(4) 0.044(4) -0.012(3) -0.019(3) 0.003(4)
C021 0.032(4) 0.073(6) 0.030(4) -0.015(4) 0.000(3) 0.000(4)
C022 0.035(4) 0.051(5) 0.041(4) -0.018(3) -0.009(3) 0.003(3)
C46 0.043(5) 0.040(4) 0.063(5) -0.019(4) -0.013(4) 0.009(4)
C32 0.042(4) 0.044(4) 0.038(4) -0.009(3) -0.018(3) 0.001(3)
C025 0.043(4) 0.042(4) 0.051(5) -0.016(4) -0.012(4) 0.006(3)
C58 0.031(4) 0.048(4) 0.038(4) -0.018(3) -0.011(3) 0.005(3)
C66 0.108(3) 0.105(3) 0.075(3) 0.016(2) -0.040(2) -0.054(3)
C19 0.033(4) 0.056(5) 0.043(4) -0.022(4) -0.004(3) -0.007(4)
C029 0.075(6) 0.029(4) 0.039(4) -0.013(3) -0.009(4) -0.009(4)
C51 0.055(5) 0.053(5) 0.049(5) -0.019(4) -0.024(4) 0.001(4)
C49 0.035(4) 0.048(5) 0.062(5) -0.033(4) -0.014(4) 0.004(3)
C02C 0.041(4) 0.035(4) 0.040(4) -0.012(3) -0.009(3) -0.001(3)
C02D 0.048(5) 0.060(5) 0.042(5) -0.027(4) -0.016(4) 0.005(4)
N0 0.066(11) 0.032(6) 0.025(5) -0.002(4) 0.008(8) -0.024(8)
C63 0.108(3) 0.105(3) 0.075(3) 0.016(2) -0.040(2) -0.054(3)
C02G 0.066(6) 0.044(5) 0.045(5) -0.007(4) -0.022(4) 0.002(4)
C02H 0.045(5) 0.053(5) 0.043(4) -0.013(4) -0.014(3) -0.004(4)
C02I 0.058(5) 0.047(5) 0.060(5) -0.017(4) -0.027(4) 0.015(4)
C23 0.057(5) 0.058(5) 0.029(4) -0.010(3) -0.008(3) -0.012(4)
C60 0.027(4) 0.042(4) 0.045(4) -0.017(3) -0.008(3) -0.003(3)
C5 0.033(4) 0.060(5) 0.047(5) -0.001(4) -0.006(3) 0.008(4)
C40 0.070(3) 0.071(3) 0.057(2) -0.0124(18) -0.028(2) 0.011(2)
C02N 0.053(5) 0.041(4) 0.040(4) -0.013(3) 0.001(3) -0.003(4)
C44 0.041(5) 0.053(5) 0.068(6) -0.007(4) -0.021(4) 0.008(4)
C11 0.057(5) 0.057(5) 0.052(5) 0.011(4) -0.024(4) -0.002(4)
C02Q 0.047(5) 0.045(4) 0.041(4) -0.019(3) -0.002(3) -0.008(4)
C10 0.037(4) 0.047(5) 0.064(5) 0.002(4) -0.015(4) -0.003(3)
C31 0.057(5) 0.045(4) 0.039(4) -0.020(3) -0.019(4) -0.001(4)
C56 0.044(5) 0.077(6) 0.051(5) -0.021(4) -0.017(4) -0.012(4)
C45 0.044(5) 0.046(5) 0.071(6) -0.018(4) -0.013(4) 0.012(4)
C64 0.108(3) 0.105(3) 0.075(3) 0.016(2) -0.040(2) -0.054(3)
C02X 0.049(5) 0.040(4) 0.055(5) -0.016(4) 0.003(4) 0.001(4)
C13 0.047(5) 0.051(5) 0.039(4) -0.009(3) -0.014(3) -0.003(4)
C02Z 0.044(5) 0.051(5) 0.036(4) -0.011(3) -0.003(3) 0.005(4)
C030 0.074(6) 0.057(6) 0.037(4) -0.016(4) -0.017(4) 0.020(4)
C031 0.119(9) 0.044(5) 0.029(4) -0.009(4) 0.004(4) -0.029(5)
C032 0.051(5) 0.070(6) 0.054(5) -0.022(4) -0.026(4) 0.000(4)
C033 0.049(5) 0.047(5) 0.052(5) -0.001(4) -0.021(4) 0.001(4)
C034 0.099(7) 0.040(5) 0.038(5) -0.009(4) -0.011(4) -0.001(5)
C035 0.046(5) 0.072(6) 0.058(5) -0.036(5) -0.021(4) 0.013(4)
C4 0.044(5) 0.066(6) 0.041(4) 0.004(4) 0.001(4) -0.004(4)
C037 0.059(5) 0.069(6) 0.045(5) -0.009(4) -0.026(4) 0.004(4)
C038 0.053(5) 0.053(5) 0.036(4) -0.010(4) -0.001(4) 0.006(4)
C36 0.070(3) 0.071(3) 0.057(2) -0.0124(18) -0.028(2) 0.011(2)
C03A 0.042(5) 0.064(6) 0.051(5) -0.038(4) 0.018(4) -0.016(4)
C03B 0.096(7) 0.045(5) 0.033(4) -0.010(4) 0.000(4) -0.001(5)
C100 0.064(7) 0.049(3) 0.048(2) -0.016(2) -0.004(3) -0.018(4)
C75 0.064(7) 0.049(3) 0.048(2) -0.016(2) -0.004(3) -0.018(4)
C78 0.11(2) 0.057(17) 0.031(13) -0.022(11) 0.004(12) -0.034(13)
C1A 0.11(2) 0.045(12) 0.036(10) -0.006(8) -0.001(12) -0.028(13)
C1B 0.064(7) 0.049(3) 0.048(2) -0.016(2) -0.004(3) -0.018(4)
C1C 0.064(7) 0.049(3) 0.048(2) -0.016(2) -0.004(3) -0.018(4)
C12 0.051(5) 0.069(6) 0.047(5) -0.004(4) -0.022(4) 0.000(4)
C03E 0.040(5) 0.096(8) 0.056(6) -0.038(5) -0.010(4) -0.010(5)
C03F 0.083(12) 0.044(8) 0.049(8) -0.006(6) -0.020(8) -0.021(7)
C39 0.070(3) 0.071(3) 0.057(2) -0.0124(18) -0.028(2) 0.011(2)
C89 0.040(5) 0.072(7) 0.077(7) -0.033(5) 0.023(5) -0.030(5)
C71 0.040(5) 0.072(7) 0.077(7) -0.033(5) 0.023(5) -0.030(5)
C105 0.089(19) 0.034(13) 0.049(15) -0.007(10) 0.004(12) -0.026(10)
C106 0.062(15) 0.060(13) 0.048(11) -0.012(9) -0.003(10) -0.011(11)
C107 0.064(7) 0.049(3) 0.048(2) -0.016(2) -0.004(3) -0.018(4)
C74 0.064(7) 0.049(3) 0.048(2) -0.016(2) -0.004(3) -0.018(4)
C77 0.064(7) 0.049(3) 0.048(2) -0.016(2) -0.004(3) -0.018(4)
C0 0.064(7) 0.049(3) 0.048(2) -0.016(2) -0.004(3) -0.018(4)
C38 0.070(3) 0.071(3) 0.057(2) -0.0124(18) -0.028(2) 0.011(2)
C65 0.108(3) 0.105(3) 0.075(3) 0.016(2) -0.040(2) -0.054(3)
C55 0.068(7) 0.147(11) 0.034(5) -0.014(6) -0.017(4) -0.014(7)
C03O 0.062(9) 0.054(8) 0.044(7) -0.001(6) -0.009(7) -0.017(7)
C37 0.070(3) 0.071(3) 0.057(2) -0.0124(18) -0.028(2) 0.011(2)
C03Q 0.062(9) 0.045(8) 0.065(9) -0.012(6) -0.012(7) -0.009(7)
C82 0.077(12) 0.131(16) 0.050(9) 0.019(10) -0.017(8) -0.071(12)
C86 0.091(7) 0.092(7) 0.090(6) 0.009(5) -0.012(5) 0.007(6)
C87 0.086(13) 0.075(11) 0.072(11) 0.004(9) -0.007(9) -0.011(9)
C85 0.105(14) 0.067(10) 0.066(10) -0.033(8) -0.024(9) 0.010(10)
C83 0.084(11) 0.047(8) 0.031(7) -0.009(6) -0.007(7) -0.008(7)
C67 0.108(3) 0.105(3) 0.075(3) 0.016(2) -0.040(2) -0.054(3)
C72 0.040(5) 0.072(7) 0.077(7) -0.033(5) 0.023(5) -0.030(5)
O0B 0.108(3) 0.105(3) 0.075(3) 0.016(2) -0.040(2) -0.054(3)
C88 0.040(5) 0.072(7) 0.077(7) -0.033(5) 0.023(5) -0.030(5)
C81 0.108(3) 0.105(3) 0.075(3) 0.016(2) -0.040(2) -0.054(3)
C3B 0.108(3) 0.105(3) 0.075(3) 0.016(2) -0.040(2) -0.054(3)
O2 0.108(3) 0.105(3) 0.075(3) 0.016(2) -0.040(2) -0.054(3)
O1 0.108(3) 0.105(3) 0.075(3) 0.016(2) -0.040(2) -0.054(3)
C68 0.108(3) 0.105(3) 0.075(3) 0.016(2) -0.040(2) -0.054(3)
O3A 0.108(3) 0.105(3) 0.075(3) 0.016(2) -0.040(2) -0.054(3)
C69 0.108(3) 0.105(3) 0.075(3) 0.016(2) -0.040(2) -0.054(3)
C73 0.13(2) 0.033(8) 0.034(8) -0.009(6) -0.027(12) -0.004(11)
C76 0.13(2) 0.033(8) 0.034(8) -0.009(6) -0.027(12) -0.004(11)
C79 0.13(2) 0.033(8) 0.034(8) -0.009(6) -0.027(12) -0.004(11)
N5 0.028(14) 0.044(12) 0.052(13) -0.020(9) 0.009(13) -0.028(13)
C1I 0.092(14) 0.088(13) 0.035(11) 0.013(10) 0.007(11) -0.051(12)
C1G 0.079(11) 0.080(11) 0.039(9) 0.005(8) 0.000(9) -0.042(10)
C1E 0.075(10) 0.080(10) 0.052(9) 0.001(8) -0.005(8) -0.033(9)
C1D 0.087(9) 0.086(9) 0.069(8) -0.001(8) -0.003(8) -0.012(8)
C1F 0.091(7) 0.092(7) 0.090(6) 0.009(5) -0.012(5) 0.007(6)
C84 0.091(7) 0.092(7) 0.090(6) 0.009(5) -0.012(5) 0.007(6)
N30 0.076(13) 0.077(13) 0.107(16) 0.001(12) -0.020(12) 0.006(10)
N31 0.16(3) 0.064(17) 0.067(14) 0.022(12) -0.065(18) -0.032(19)
C94 0.14(3) 0.071(18) 0.081(16) 0.004(14) -0.051(19) -0.04(2)
C95 0.035(11) 0.14(2) 0.090(16) -0.030(15) -0.003(10) -0.011(12)
C96 0.034(10) 0.119(19) 0.070(14) -0.013(13) -0.001(9) -0.016(11)
C93 0.14(3) 0.071(19) 0.10(2) 0.003(17) -0.04(2) -0.06(2)
S2 0.133(6) 0.076(4) 0.076(4) 0.001(3) -0.072(4) 0.008(3)
C80 0.070(7) 0.111(9) 0.072(6) -0.068(7) -0.050(5) 0.041(6)
C1M 0.070(7) 0.111(9) 0.072(6) -0.068(7) -0.050(5) 0.041(6)
C1N 0.070(7) 0.111(9) 0.072(6) -0.068(7) -0.050(5) 0.041(6)
C19A 0.070(7) 0.111(9) 0.072(6) -0.068(7) -0.050(5) 0.041(6)
O5 0.148(12) 0.178(12) 0.243(15) 0.025(9) -0.108(11) -0.017(9)
O6 0.148(12) 0.178(12) 0.243(15) 0.025(9) -0.108(11) -0.017(9)
C104 0.148(12) 0.178(12) 0.243(15) 0.025(9) -0.108(11) -0.017(9)
C103 0.148(12) 0.178(12) 0.243(15) 0.025(9) -0.108(11) -0.017(9)

loop_
_atom_type_symbol
_atom_type_description
_atom_type_scat_dispersion_real
_atom_type_scat_dispersion_imag
_atom_type_scat_source
C C 0.0033 0.0016 'International Tables Vol C Tables 4.2.6.8 and 6.1.1.4'
H H 0.0000 0.0000 'International Tables Vol C Tables 4.2.6.8 and 6.1.1.4'
Ir Ir -1.4442 7.9887 'International Tables Vol C Tables 4.2.6.8 and 6.1.1.4'
N N 0.0061 0.0033 'International Tables Vol C Tables 4.2.6.8 and 6.1.1.4'
O O 0.0106 0.0060 'International Tables Vol C Tables 4.2.6.8 and 6.1.1.4'
S S 0.1246 0.1234 'International Tables Vol C Tables 4.2.6.8 and 6.1.1.4'

loop_
_geom_angle_atom_site_label_1
_geom_angle_atom_site_label_2
_geom_angle_atom_site_label_3
_geom_angle
_geom_angle_site_symmetry_1
_geom_angle_site_symmetry_3
_geom_angle_publ_flag
O4 Ir1 O3 85.29(17) . . ?
N1 Ir1 O4 101.98(19) . . ?
N1 Ir1 O3 81.04(18) . . ?
N1 Ir1 N3 174.7(2) . . ?
N3 Ir1 O4 80.8(2) . . ?
N3 Ir1 O3 103.73(19) . . ?
C28 Ir1 O4 89.9(2) . . ?
C28 Ir1 O3 173.8(2) . . ?
C28 Ir1 N1 96.1(2) . . ?
C28 Ir1 N3 79.4(2) . . ?
C28 Ir1 C1 96.8(3) . . ?
C1 Ir1 O4 172.5(2) . . ?
C1 Ir1 O3 88.2(2) . . ?
C1 Ir1 N1 80.5(2) . . ?
C1 Ir1 N3 97.3(2) . . ?
O009 Ir2 O007 85.6(2) . . ?
N00A Ir2 O007 84.24(19) . . ?
N00A Ir2 O009 102.4(2) . . ?
N00E Ir2 O007 99.9(2) . . ?
N00E Ir2 O009 81.4(2) . . ?
N00E Ir2 N00A 174.6(2) . . ?
C011 Ir2 O007 91.8(3) . . ?
C011 Ir2 O009 176.0(2) . . ?
C011 Ir2 N00A 80.4(2) . . ?
C011 Ir2 N00E 96.0(3) . . ?
C011 Ir2 C75 94.3(10) . . ?
C75 Ir2 O007 173.9(10) . . ?
C75 Ir2 O009 88.3(10) . . ?
C75 Ir2 N00A 96.7(8) . . ?
C75 Ir2 N00E 79.6(8) . . ?
C0 Ir2 O007 169.5(11) . . ?
C0 Ir2 O009 84.2(10) . . ?
C0 Ir2 N00A 95.8(9) . . ?
C0 Ir2 N00E 80.8(9) . . ?
C0 Ir2 C011 98.5(11) . . ?
C58 S003 C55 92.5(5) . . ?
C61 O4 Ir1 126.1(4) . . ?
C59 O3 Ir1 125.7(4) . . ?
C7 N1 Ir1 112.2(4) . . ?
C7 N1 C27 106.7(5) . . ?
C27 N1 Ir1 141.0(5) . . ?
C03A O007 Ir2 125.7(6) . . ?
C34 N3 Ir1 112.0(4) . . ?
C34 N3 C54 107.4(5) . . ?
C54 N3 Ir1 139.7(4) . . ?
C035 O009 Ir2 127.0(6) . . ?
C00T N00A Ir2 112.2(4) . . ?
C00T N00A C01B 105.6(5) . . ?
C01B N00A Ir2 141.4(5) . . ?
C00T N00B C00Y 126.9(6) . . ?
C00T N00B C016 106.4(6) . . ?
C016 N00B C00Y 126.1(5) . . ?
C14 N2 C8 127.2(5) . . ?
C7 N2 C14 107.2(5) . . ?
C7 N2 C8 125.2(5) . . ?
C99 C19B H19B 120.0 . . ?
C99 C19B C70 120.0 . . ?
C70 C19B H19B 120.0 . . ?
C19B C99 H99 120.0 . . ?
C98 C99 C19B 120.0 . . ?
C98 C99 H99 120.0 . . ?
C99 C98 H98 120.0 . . ?
C97 C98 C99 120.0 . . ?
C97 C98 H98 120.0 . . ?
C98 C97 C101 120.0 . . ?
C98 C97 C035 120(2) . . ?
C101 C97 C035 120(2) . . ?
C97 C101 H101 120.0 . . ?
C97 C101 C70 120.0 . . ?
C70 C101 H101 120.0 . . ?
C19B C70 C103 118(2) . . ?
C101 C70 C19B 120.0 . . ?
C101 C70 C103 121(2) . . ?
C01Q N00E Ir2 140.1(5) . . ?
C031 N00E Ir2 111.1(5) . . ?
C031 N00E C01Q 106.7(6) . . ?
C34 N4 C41 107.6(5) . . ?
C34 N4 C35 124.7(6) . . ?
C41 N4 C35 127.3(6) . . ?
N2 C14 C15 129.1(6) . . ?
C27 C14 N2 105.7(6) . . ?
C27 C14 C15 125.1(6) . . ?
N1 C7 N2 111.1(5) . . ?
N1 C7 C6 118.3(6) . . ?
N2 C7 C6 130.2(6) . . ?
C33 C28 Ir1 116.1(5) . . ?
C29 C28 Ir1 126.6(5) . . ?
C29 C28 C33 116.7(6) . . ?
C26 C21 C20 121.0(6) . . ?
C26 C21 C22 117.4(7) . . ?
C22 C21 C20 121.5(6) . . ?
C89 S0 C88 95.4(10) . . ?
N3 C34 N4 110.2(6) . . ?
N3 C34 C33 118.6(6) . . ?
N4 C34 C33 131.1(6) . . ?
N4 C41 C42 130.5(6) . . ?
C54 C41 N4 106.2(5) . . ?
C54 C41 C42 123.3(6) . . ?
C53 C52 H52 119.1 . . ?
C51 C52 H52 119.1 . . ?
C51 C52 C53 121.7(7) . . ?
C16 C15 C14 126.0(6) . . ?
C16 C15 C20 118.7(6) . . ?
C20 C15 C14 115.3(6) . . ?
C28 C33 C34 110.2(6) . . ?
C32 C33 C28 121.6(6) . . ?
C32 C33 C34 128.2(6) . . ?
C26 C25 H25 119.4 . . ?
C24 C25 H25 119.4 . . ?
C24 C25 C26 121.2(7) . . ?
C6 C1 Ir1 114.8(5) . . ?
C2 C1 Ir1 128.6(5) . . ?
C2 C1 C6 116.0(6) . . ?
C21 C26 C27 117.2(6) . . ?
C25 C26 C21 119.4(6) . . ?
C25 C26 C27 123.1(6) . . ?
N00A C00T N00B 111.7(6) . . ?
N00A C00T C01K 117.8(6) . . ?
N00B C00T C01K 130.3(6) . . ?
N3 C54 C53 129.6(6) . . ?
C41 C54 N3 108.6(6) . . ?
C41 C54 C53 121.7(6) . . ?
N1 C27 C26 130.1(6) . . ?
C14 C27 N1 109.1(6) . . ?
C14 C27 C26 120.4(6) . . ?
C15 C16 H16 119.5 . . ?
C17 C16 C15 121.1(7) . . ?
C17 C16 H16 119.5 . . ?
C15 C20 C21 120.5(6) . . ?
C15 C20 C19 116.7(7) . . ?
C19 C20 C21 122.8(6) . . ?
C022 C00Y N00B 119.8(6) . . ?
C022 C00Y C02H 121.8(7) . . ?
C02H C00Y N00B 118.4(7) . . ?
C52 C53 C54 123.2(6) . . ?
C52 C53 C48 119.7(6) . . ?
C48 C53 C54 117.0(6) . . ?
C28 C29 H29 119.6 . . ?
C30 C29 C28 120.9(7) . . ?
C30 C29 H29 119.6 . . ?
C01K C011 Ir2 115.3(5) . . ?
C021 C011 Ir2 128.5(5) . . ?
C021 C011 C01K 115.9(6) . . ?
C01A C012 C01B 116.0(6) . . ?
C020 C012 C01A 119.0(7) . . ?
C020 C012 C01B 124.8(6) . . ?
C21 C22 H22 118.8 . . ?
C23 C22 C21 122.5(7) . . ?
C23 C22 H22 118.8 . . ?
C1 C6 C7 110.9(6) . . ?
C5 C6 C7 127.9(6) . . ?
C5 C6 C1 121.2(6) . . ?
C53 C48 C47 119.9(6) . . ?
C49 C48 C53 117.5(7) . . ?
C49 C48 C47 122.5(6) . . ?
N00B C016 C02C 128.9(6) . . ?
C01B C016 N00B 106.6(5) . . ?
C01B C016 C02C 124.0(7) . . ?
C47 C42 C41 115.1(6) . . ?
C43 C42 C41 125.0(7) . . ?
C43 C42 C47 119.8(6) . . ?
C9 C8 N2 118.0(6) . . ?
C13 C8 N2 119.9(6) . . ?
C13 C8 C9 122.1(7) . . ?
C01F C019 H019 119.2 . . ?
C021 C019 H019 119.2 . . ?
C021 C019 C01F 121.7(7) . . ?
C012 C01A C01O 120.8(6) . . ?
C01R C01A C012 116.6(7) . . ?
C01R C01A C01O 122.6(7) . . ?
N00A C01B C012 128.7(6) . . ?
C016 C01B N00A 109.5(6) . . ?
C016 C01B C012 121.7(6) . . ?
O4 C61 C62 113.8(7) . . ?
O4 C61 C60 126.2(7) . . ?
C60 C61 C62 120.0(7) . . ?
C25 C24 H24 120.4 . . ?
C25 C24 C23 119.2(7) . . ?
C23 C24 H24 120.4 . . ?
C8 C9 H9 121.0 . . ?
C8 C9 C10 118.0(7) . . ?
C10 C9 H9 121.0 . . ?
C019 C01F H01F 120.0 . . ?
C019 C01F C01T 120.1(7) . . ?
C01T C01F H01F 120.0 . . ?
C1 C2 H2 118.6 . . ?
C3 C2 C1 122.8(7) . . ?
C3 C2 H2 118.6 . . ?
C29 C30 H30 119.5 . . ?
C31 C30 C29 121.0(6) . . ?
C31 C30 H30 119.5 . . ?
C58 C57 H57 124.0 . . ?
C58 C57 C56 111.9(7) . . ?
C56 C57 H57 124.0 . . ?
C66 C62 C61 119.5(9) . . ?
C63 C62 C61 124.9(10) . . ?
C63 C62 C66 115.6(10) . . ?
C011 C01K C00T 111.3(6) . . ?
C01T C01K C00T 126.7(6) . . ?
C01T C01K C011 121.9(6) . . ?
C01V C01L C029 115.4(6) . . ?
C034 C01L C01V 118.5(7) . . ?
C034 C01L C029 126.1(7) . . ?
C42 C47 C48 121.7(6) . . ?
C46 C47 C48 121.1(7) . . ?
C46 C47 C42 117.1(7) . . ?
O3 C59 C58 115.4(6) . . ?
O3 C59 C60 126.5(6) . . ?
C60 C59 C58 118.1(6) . . ?
C025 C01O C01A 121.8(7) . . ?
C025 C01O C02C 117.6(7) . . ?
C02C C01O C01A 120.5(6) . . ?
C2 C3 H3 120.0 . . ?
C2 C3 C4 120.1(7) . . ?
C4 C3 H3 120.0 . . ?
N00E C01Q C01W 129.4(6) . . ?
C029 C01Q N00E 109.1(6) . . ?
C029 C01Q C01W 121.0(6) . . ?
C01A C01R H01R 118.6 . . ?
C02I C01R C01A 122.8(7) . . ?
C02I C01R H01R 118.6 . . ?
C17 C18 H18 119.8 . . ?
C19 C18 H18 119.8 . . ?
C19 C18 C17 120.5(7) . . ?
C01F C01T C01K 118.9(7) . . ?
C01F C01T H01T 120.5 . . ?
C01K C01T H01T 120.5 . . ?
C40 C35 N4 119.9(9) . . ?
C36 C35 N4 118.6(9) . . ?
C36 C35 C40 121.5(9) . . ?
C01L C01V C02N 120.7(6) . . ?
C01L C01V C02Q 117.7(7) . . ?
C02Q C01V C02N 121.6(7) . . ?
C02N C01W C01Q 116.6(6) . . ?
C03B C01W C01Q 124.6(6) . . ?
C03B C01W C02N 118.7(7) . . ?
C42 C43 H43 119.7 . . ?
C42 C43 C44 120.6(8) . . ?
C44 C43 H43 119.7 . . ?
C16 C17 C18 119.8(7) . . ?
C16 C17 H17 120.1 . . ?
C18 C17 H17 120.1 . . ?
C51 C50 H50 119.4 . . ?
C49 C50 H50 119.4 . . ?
C49 C50 C51 121.3(7) . . ?
C012 C020 H020 119.2 . . ?
C02G C020 C012 121.5(7) . . ?
C02G C020 H020 119.2 . . ?
C011 C021 H021 119.2 . . ?
C019 C021 C011 121.5(7) . . ?
C019 C021 H021 119.2 . . ?
C00Y C022 H022 120.6 . . ?
C00Y C022 C033 118.9(7) . . ?
C033 C022 H022 120.6 . . ?
C47 C46 H46 119.1 . . ?
C45 C46 C47 121.7(8) . . ?
C45 C46 H46 119.1 . . ?
C33 C32 H32 120.0 . . ?
C31 C32 C33 119.9(7) . . ?
C31 C32 H32 120.0 . . ?
C01O C025 H025 118.6 . . ?
C02X C025 C01O 122.9(7) . . ?
C02X C025 H025 118.6 . . ?
C57 C58 S003 111.8(5) . . ?
C57 C58 C59 130.3(7) . . ?
C59 C58 S003 117.8(6) . . ?
C62 C66 H66 120.4 . . ?
C67 C66 C62 119.3(11) . . ?
C67 C66 H66 120.4 . . ?
C20 C19 H19 118.4 . . ?
C18 C19 C20 123.3(7) . . ?
C18 C19 H19 118.4 . . ?
C01L C029 N5 127.5(14) . . ?
C01Q C029 C01L 124.3(7) . . ?
C01Q C029 N5 105.9(14) . . ?
N0 C029 C01L 129.2(9) . . ?
N0 C029 C01Q 105.8(8) . . ?
C52 C51 C50 118.5(7) . . ?
C52 C51 H51 120.7 . . ?
C50 C51 H51 120.7 . . ?
C48 C49 H49 119.4 . . ?
C50 C49 C48 121.2(7) . . ?
C50 C49 H49 119.4 . . ?
C01O C02C C016 115.8(6) . . ?
C02Z C02C C016 124.9(7) . . ?
C02Z C02C C01O 119.1(6) . . ?
C02Q C02D H02D 119.7 . . ?
C02Q C02D C030 120.6(7) . . ?
C030 C02D H02D 119.7 . . ?
C029 N0 C031 108.1(11) . . ?
C029 N0 C83 126.3(12) . . ?
C031 N0 C83 125.0(12) . . ?
C62 C63 H63 119.5 . . ?
C64 C63 C62 121.0(10) . . ?
C64 C63 H63 119.5 . . ?
C020 C02G H02G 119.6 . . ?
C020 C02G C02I 120.7(8) . . ?
C02I C02G H02G 119.6 . . ?
C00Y C02H H02H 121.0 . . ?
C00Y C02H C032 117.9(8) . . ?
C032 C02H H02H 121.0 . . ?
C01R C02I C02G 119.2(8) . . ?
C01R C02I H02I 120.4 . . ?
C02G C02I H02I 120.4 . . ?
C22 C23 C24 120.3(7) . . ?
C22 C23 H23 119.9 . . ?
C24 C23 H23 119.9 . . ?
C61 C60 C59 126.1(7) . . ?
C61 C60 H60 116.9 . . ?
C59 C60 H60 116.9 . . ?
C6 C5 H5 120.3 . . ?
C4 C5 C6 119.4(7) . . ?
C4 C5 H5 120.3 . . ?
C35 C40 H40 120.4 . . ?
C35 C40 C39 119.2(10) . . ?
C39 C40 H40 120.4 . . ?
C01W C02N C01V 121.1(7) . . ?
C01W C02N C03F 119.6(9) . . ?
C01W C02N C76 113.2(12) . . ?
C03F C02N C01V 118.6(9) . . ?
C76 C02N C01V 122.0(13) . . ?
C43 C44 H44 119.9 . . ?
C45 C44 C43 120.2(8) . . ?
C45 C44 H44 119.9 . . ?
C10 C11 H11 119.5 . . ?
C10 C11 C12 121.0(8) . . ?
C12 C11 H11 119.5 . . ?
C01V C02Q H02Q 119.0 . . ?
C02D C02Q C01V 122.0(7) . . ?
C02D C02Q H02Q 119.0 . . ?
C9 C10 H10 119.7 . . ?
C11 C10 C9 120.5(8) . . ?
C11 C10 H10 119.7 . . ?
C30 C31 H31 120.1 . . ?
C32 C31 C30 119.8(7) . . ?
C32 C31 H31 120.1 . . ?
C57 C56 H56 124.1 . . ?
C55 C56 C57 111.8(8) . . ?
C55 C56 H56 124.1 . . ?
C46 C45 C44 120.1(7) . . ?
C46 C45 H45 119.9 . . ?
C44 C45 H45 119.9 . . ?
C63 C64 H64 119.9 . . ?
C65 C64 C63 120.2(11) . . ?
C65 C64 H64 119.9 . . ?
C025 C02X H02X 120.2 . . ?
C025 C02X C038 119.5(7) . . ?
C038 C02X H02X 120.2 . . ?
C8 C13 H13 120.5 . . ?
C8 C13 C12 118.9(7) . . ?
C12 C13 H13 120.5 . . ?
C02C C02Z H02Z 119.8 . . ?
C038 C02Z C02C 120.3(8) . . ?
C038 C02Z H02Z 119.8 . . ?
C02D C030 H030 120.4 . . ?
C034 C030 C02D 119.1(8) . . ?
C034 C030 H030 120.4 . . ?
N00E C031 N0 108.7(9) . . ?
N00E C031 C78 117.0(12) . . ?
N00E C031 C105 117.7(12) . . ?
N00E C031 N5 113.1(15) . . ?
N0 C031 C78 133.8(13) . . ?
C105 C031 N5 127.2(16) . . ?
C02H C032 H032 119.5 . . ?
C037 C032 C02H 121.1(8) . . ?
C037 C032 H032 119.5 . . ?
C022 C033 H033 119.5 . . ?
C037 C033 C022 121.0(8) . . ?
C037 C033 H033 119.5 . . ?
C01L C034 H034 119.0 . . ?
C030 C034 C01L 122.0(8) . . ?
C030 C034 H034 119.0 . . ?
O009 C035 C97 108.7(16) . . ?
O009 C035 C03E 126.4(9) . . ?
O009 C035 C80 116.3(11) . . ?
C03E C035 C97 124.6(15) . . ?
C03E C035 C80 117.4(10) . . ?
C3 C4 C5 120.5(8) . . ?
C3 C4 H4 119.8 . . ?
C5 C4 H4 119.8 . . ?
C032 C037 H037 120.4 . . ?
C033 C037 C032 119.2(8) . . ?
C033 C037 H037 120.4 . . ?
C02X C038 H038 119.7 . . ?
C02Z C038 C02X 120.5(8) . . ?
C02Z C038 H038 119.7 . . ?
C35 C36 H36 121.6 . . ?
C35 C36 C37 116.7(10) . . ?
C37 C36 H36 121.6 . . ?
O007 C03A C03E 125.6(8) . . ?
O007 C03A C89 123.4(12) . . ?
O007 C03A C1H 114(2) . . ?
C03E C03A C1H 121(2) . . ?
C89 C03A C03E 110.8(11) . . ?
C01W C03B H03B 120.5 . . ?
C01W C03B H03A 119.1 . . ?
C01W C03B C79 121.8(12) . . ?
C03O C03B C01W 119.0(9) . . ?
C03O C03B H03B 120.5 . . ?
C79 C03B H03A 119.1 . . ?
C75 C100 H100 120.0 . . ?
C75 C100 C1C 120.0 . . ?
C1C C100 H100 120.0 . . ?
C100 C75 Ir2 125.3(14) . . ?
C78 C75 Ir2 114.7(14) . . ?
C78 C75 C100 120.0 . . ?
C75 C78 C031 110.6(15) . . ?
C75 C78 C1A 120.0 . . ?
C1A C78 C031 129.3(15) . . ?
C78 C1A H1A 120.0 . . ?
C1B C1A C78 120.0 . . ?
C1B C1A H1A 120.0 . . ?
C1A C1B H1B 120.0 . . ?
C1C C1B C1A 120.0 . . ?
C1C C1B H1B 120.0 . . ?
C100 C1C H1C 120.0 . . ?
C1B C1C C100 120.0 . . ?
C1B C1C H1C 120.0 . . ?
C11 C12 C13 119.4(8) . . ?
C11 C12 H12 120.3 . . ?
C13 C12 H12 120.3 . . ?
C035 C03E C03A 126.3(8) . . ?
C035 C03E H03E 116.9 . . ?
C03A C03E H03E 116.9 . . ?
C02N C03F H03F 120.7 . . ?
C03Q C03F C02N 118.6(12) . . ?
C03Q C03F H03F 120.7 . . ?
C40 C39 H39 120.2 . . ?
C38 C39 C40 119.6(10) . . ?
C38 C39 H39 120.2 . . ?
C03A C89 S0 113.0(12) . . ?
C03A C89 C71 134.4(18) . . ?
C71 C89 S0 112.3(14) . . ?
C89 C71 H71 125.0 . . ?
C89 C71 C72 110.0(17) . . ?
C72 C71 H71 125.0 . . ?
C106 C105 C031 125.2(16) . . ?
C106 C105 C0 120.0 . . ?
C0 C105 C031 113.9(16) . . ?
C105 C106 H106 120.0 . . ?
C107 C106 C105 120.0 . . ?
C107 C106 H106 120.0 . . ?
C106 C107 H107 120.0 . . ?
C106 C107 C74 120.0 . . ?
C74 C107 H107 120.0 . . ?
C107 C74 H74 120.0 . . ?
C77 C74 C107 120.0 . . ?
C77 C74 H74 120.0 . . ?
C74 C77 H77 120.0 . . ?
C0 C77 C74 120.0 . . ?
C0 C77 H77 120.0 . . ?
C105 C0 Ir2 111.9(14) . . ?
C77 C0 Ir2 127.4(14) . . ?
C77 C0 C105 120.0 . . ?
C39 C38 H38 118.5 . . ?
C39 C38 C37 122.9(10) . . ?
C37 C38 H38 118.5 . . ?
C64 C65 H65 119.8 . . ?
C67 C65 C64 120.4(11) . . ?
C67 C65 H65 119.8 . . ?
S003 C55 H55 124.1 . . ?
C56 C55 S003 111.9(7) . . ?
C56 C55 H55 124.1 . . ?
C03B C03O H03O 118.8 . . ?
C03B C03O C03Q 122.3(12) . . ?
C03Q C03O H03O 118.8 . . ?
C36 C37 H37 120.0 . . ?
C38 C37 C36 120.0(10) . . ?
C38 C37 H37 120.0 . . ?
C03F C03Q C03O 120.4(13) . . ?
C03F C03Q H03Q 119.8 . . ?
C03O C03Q H03Q 119.8 . . ?
C83 C82 H82 116.3 . . ?
C84 C82 C83 122.9(14) . . ?
C84 C82 H82 120.8 . . ?
C87 C86 H86 117.2 . . ?
C87 C86 C84 125.6(16) . . ?
C84 C86 H86 117.2 . . ?
C86 C87 H87 120.5 . . ?
C86 C87 C85 118.9(17) . . ?
C85 C87 H87 120.5 . . ?
C87 C85 H85 121.2 . . ?
C83 C85 C87 117.6(16) . . ?
C83 C85 H85 121.2 . . ?
C82 C83 N0 122.9(13) . . ?
C85 C83 N0 115.3(13) . . ?
C85 C83 C82 121.7(14) . . ?
C66 C67 C65 121.9(11) . . ?
C66 C67 C3B 112.4(9) . . ?
C66 C67 C68 120.5(9) . . ?
C65 C67 C3B 124.3(9) . . ?
C65 C67 C68 117.6(9) . . ?
C71 C72 H72 125.2 . . ?
C88 C72 C71 109.6(16) . . ?
C88 C72 H72 125.2 . . ?
S0 C88 H88 124.1 . . ?
C72 C88 S0 111.9(14) . . ?
C72 C88 H88 124.1 . . ?
H81A C81 H81B 109.5 . . ?
H81A C81 H81C 109.5 . . ?
H81B C81 H81C 109.5 . . ?
O3A C81 H81A 109.5 . . ?
O3A C81 H81B 109.5 . . ?
O3A C81 H81C 109.5 . . ?
O1 C3B C67 128.4(8) . . ?
O1 C3B O3A 102.6(10) . . ?
O3A C3B C67 122.1(8) . . ?
C68 O2 C69 128.1(14) . . ?
O0B C68 C67 123.6(8) . . ?
O0B C68 O2 125.4(9) . . ?
O2 C68 C67 111.0(7) . . ?
C3B O3A C81 116.1(14) . . ?
O2 C69 H69A 109.5 . . ?
O2 C69 H69B 109.5 . . ?
O2 C69 H69C 109.5 . . ?
H69A C69 H69B 109.5 . . ?
H69A C69 H69C 109.5 . . ?
H69B C69 H69C 109.5 . . ?
C76 C73 H73 122.2 . . ?
C76 C73 C79 116(2) . . ?
C79 C73 H73 122.2 . . ?
C02N C76 H76 116.3 . . ?
C73 C76 C02N 127(2) . . ?
C73 C76 H76 116.3 . . ?
C03B C79 H79 121.1 . . ?
C73 C79 C03B 117.9(19) . . ?
C73 C79 H79 121.1 . . ?
C031 N5 C029 96.6(17) . . ?
C1G N5 C029 126(2) . . ?
C1G N5 C031 137(2) . . ?
C1G C1I H1I 120.0 . . ?
C1G C1I C84 120.0 . . ?
C84 C1I H1I 120.0 . . ?
N5 C1G C1I 114.4(17) . . ?
N5 C1G C1E 125.5(18) . . ?
C1I C1G C1E 120.0 . . ?
C1G C1E H1E 120.0 . . ?
C1D C1E C1G 120.0 . . ?
C1D C1E H1E 120.0 . . ?
C1E C1D H1D 120.0 . . ?
C1F C1D C1E 120.0 . . ?
C1F C1D H1D 120.0 . . ?
C1D C1F H1F 120.0 . . ?
C1D C1F C84 120.0 . . ?
C84 C1F H1F 120.0 . . ?
C82 C84 C86 112.9(13) . . ?
C82 C84 H84 123.5 . . ?
C86 C84 H84 123.5 . . ?
C1I C84 H84A 120.0 . . ?
C1F C84 C1I 120.0 . . ?
C1F C84 H84A 120.0 . . ?
C1J C1H C03A 119(3) . . ?
C1J C1H C90 120.0 . . ?
C90 C1H C03A 120(3) . . ?
C1H C1J H1J 120.0 . . ?
C1K C1J C1H 120.0 . . ?
C1K C1J H1J 120.0 . . ?
C1J C1K H1K 120.0 . . ?
C1J C1K C1L 120.0 . . ?
C1L C1K H1K 120.0 . . ?
C1K C1L H1L 120.0 . . ?
C91 C1L C1K 120.0 . . ?
C91 C1L H1L 120.0 . . ?
C1L C91 C90 120.0 . . ?
C1L C91 C92 132(3) . . ?
C90 C91 C92 108(3) . . ?
C1H C90 H90 120.0 . . ?
C91 C90 C1H 120.0 . . ?
C91 C90 H90 120.0 . . ?
N31 C94 C93 172(5) . . ?
H95A C95 H95B 109.5 . . ?
H95A C95 H95C 109.5 . . ?
H95B C95 H95C 109.5 . . ?
C96 C95 H95A 109.5 . . ?
C96 C95 H95B 109.5 . . ?
C96 C95 H95C 109.5 . . ?
N30 C96 C95 177(3) . . ?
O35 C92 C91 138(3) . . ?
O35 C92 O14 100(2) . . ?
O14 C92 C91 122(3) . . ?
C94 C93 H93A 109.5 . . ?
C94 C93 H93B 109.5 . . ?
C94 C93 H93C 109.5 . . ?
H93A C93 H93B 109.5 . . ?
H93A C93 H93C 109.5 . . ?
H93B C93 H93C 109.5 . . ?
C80 S2 C19A 89.3(11) . . ?
C035 C80 S2 114.7(11) . . ?
C1M C80 C035 130.3(18) . . ?
C1M C80 S2 114.6(15) . . ?
C80 C1M H1M 125.7 . . ?
C80 C1M C1N 109(2) . . ?
C1N C1M H1M 125.7 . . ?
C1M C1N H1N 125.0 . . ?
C19A C1N C1M 110.0(17) . . ?
C19A C1N H1N 125.0 . . ?
S2 C19A H19A 121.6 . . ?
C1N C19A S2 116.9(19) . . ?
C1N C19A H19A 121.6 . . ?
C92 O14 C102 128(3) . . ?
O14 C102 H10A 109.5 . . ?
O14 C102 H10B 109.5 . . ?
O14 C102 H10C 109.5 . . ?
H10A C102 H10B 109.5 . . ?
H10A C102 H10C 109.5 . . ?
H10B C102 H10C 109.5 . . ?
C103 O5 C104 110(2) . . ?
O5 C104 H10D 109.5 . . ?
O5 C104 H10E 109.5 . . ?
O5 C104 H10F 109.5 . . ?
H10D C104 H10E 109.5 . . ?
H10D C104 H10F 109.5 . . ?
H10E C104 H10F 109.5 . . ?
O5 C103 C70 107(2) . . ?
O6 C103 C70 129(3) . . ?
O6 C103 O5 124(3) . . ?
H11A C110 H11B 109.5 . . ?
H11A C110 H11C 109.5 . . ?
H11B C110 H11C 109.5 . . ?
C109 C110 H11A 109.5 . . ?
C109 C110 H11B 109.5 . . ?
C109 C110 H11C 109.5 . . ?
N108 C109 C110 170(4) . . ?
N111 C108 C112 173(4) . . ?
C108 C112 H11D 109.5 . . ?
C108 C112 H11E 109.5 . . ?
C108 C112 H11F 109.5 . . ?
H11D C112 H11E 109.5 . . ?
H11D C112 H11F 109.5 . . ?
H11E C112 H11F 109.5 . . ?

loop_
_geom_bond_atom_site_label_1
_geom_bond_atom_site_label_2
_geom_bond_distance
_geom_bond_site_symmetry_2
_geom_bond_publ_flag
Ir1 O4 2.152(5) . ?
Ir1 O3 2.153(4) . ?
Ir1 N1 2.062(5) . ?
Ir1 N3 2.065(5) . ?
Ir1 C28 1.986(6) . ?
Ir1 C1 1.997(7) . ?
Ir2 O007 2.148(5) . ?
Ir2 O009 2.137(5) . ?
Ir2 N00A 2.070(5) . ?
Ir2 N00E 2.053(5) . ?
Ir2 C011 1.994(7) . ?
Ir2 C75 2.053(13) . ?
Ir2 C0 1.987(14) . ?
S003 C58 1.682(8) . ?
S003 C55 1.724(11) . ?
O4 C61 1.282(8) . ?
O3 C59 1.258(8) . ?
N1 C7 1.334(8) . ?
N1 C27 1.386(8) . ?
O007 C03A 1.287(10) . ?
N3 C34 1.334(8) . ?
N3 C54 1.382(8) . ?
O009 C035 1.243(10) . ?
N00A C00T 1.333(9) . ?
N00A C01B 1.392(8) . ?
N00B C00T 1.352(8) . ?
N00B C00Y 1.436(9) . ?
N00B C016 1.403(9) . ?
N2 C14 1.414(8) . ?
N2 C7 1.344(8) . ?
N2 C8 1.458(8) . ?
C19B H19B 0.9300 . ?
C19B C99 1.3900 . ?
C19B C70 1.3900 . ?
C99 H99 0.9300 . ?
C99 C98 1.3900 . ?
C98 H98 0.9300 . ?
C98 C97 1.3900 . ?
C97 C101 1.3900 . ?
C97 C035 1.566(18) . ?
C101 H101 0.9300 . ?
C101 C70 1.3900 . ?
C70 C103 1.70(4) . ?
N00E C01Q 1.397(8) . ?
N00E C031 1.322(10) . ?
N4 C34 1.361(8) . ?
N4 C41 1.392(8) . ?
N4 C35 1.445(11) . ?
C14 C15 1.429(9) . ?
C14 C27 1.372(9) . ?
C7 C6 1.476(9) . ?
C28 C33 1.413(9) . ?
C28 C29 1.405(9) . ?
C21 C26 1.408(9) . ?
C21 C20 1.482(10) . ?
C21 C22 1.413(10) . ?
S0 C89 1.643(18) . ?
S0 C88 1.734(16) . ?
C34 C33 1.458(9) . ?
C41 C54 1.381(9) . ?
C41 C42 1.447(9) . ?
C52 H52 0.9300 . ?
C52 C53 1.395(10) . ?
C52 C51 1.371(9) . ?
C15 C16 1.415(10) . ?
C15 C20 1.424(9) . ?
C33 C32 1.397(9) . ?
C25 H25 0.9300 . ?
C25 C26 1.396(10) . ?
C25 C24 1.384(10) . ?
C1 C6 1.428(9) . ?
C1 C2 1.389(9) . ?
C26 C27 1.448(9) . ?
C00T C01K 1.481(9) . ?
C54 C53 1.433(9) . ?
C16 H16 0.9300 . ?
C16 C17 1.361(10) . ?
C20 C19 1.425(10) . ?
C00Y C022 1.381(10) . ?
C00Y C02H 1.383(10) . ?
C53 C48 1.431(9) . ?
C29 H29 0.9300 . ?
C29 C30 1.392(10) . ?
C011 C01K 1.417(10) . ?
C011 C021 1.415(10) . ?
C012 C01A 1.436(10) . ?
C012 C01B 1.447(10) . ?
C012 C020 1.404(10) . ?
C22 H22 0.9300 . ?
C22 C23 1.343(11) . ?
C6 C5 1.384(10) . ?
C48 C47 1.467(10) . ?
C48 C49 1.410(10) . ?
C016 C01B 1.355(9) . ?
C016 C02C 1.444(9) . ?
C42 C47 1.425(10) . ?
C42 C43 1.387(10) . ?
C8 C9 1.380(10) . ?
C8 C13 1.368(10) . ?
C019 H019 0.9300 . ?
C019 C01F 1.369(11) . ?
C019 C021 1.345(11) . ?
C01A C01O 1.473(10) . ?
C01A C01R 1.396(10) . ?
C61 C62 1.488(13) . ?
C61 C60 1.390(10) . ?
C24 H24 0.9300 . ?
C24 C23 1.392(11) . ?
C9 H9 0.9300 . ?
C9 C10 1.389(11) . ?
C01F H01F 0.9300 . ?
C01F C01T 1.384(10) . ?
C2 H2 0.9300 . ?
C2 C3 1.358(10) . ?
C30 H30 0.9300 . ?
C30 C31 1.376(10) . ?
C57 H57 0.9300 . ?
C57 C58 1.397(10) . ?
C57 C56 1.430(11) . ?
C62 C66 1.448(15) . ?
C62 C63 1.373(14) . ?
C01K C01T 1.387(10) . ?
C01L C01V 1.404(10) . ?
C01L C029 1.443(9) . ?
C01L C034 1.391(11) . ?
C47 C46 1.423(10) . ?
C59 C58 1.472(9) . ?
C59 C60 1.402(10) . ?
C01O C025 1.396(10) . ?
C01O C02C 1.420(10) . ?
C3 H3 0.9300 . ?
C3 C4 1.376(11) . ?
C01Q C01W 1.427(10) . ?
C01Q C029 1.369(10) . ?
C01R H01R 0.9300 . ?
C01R C02I 1.374(11) . ?
C18 H18 0.9300 . ?
C18 C17 1.405(11) . ?
C18 C19 1.307(11) . ?
C01T H01T 0.9300 . ?
C35 C40 1.395(14) . ?
C35 C36 1.361(14) . ?
C01V C02N 1.470(10) . ?
C01V C02Q 1.408(9) . ?
C01W C02N 1.423(8) . ?
C01W C03B 1.392(9) . ?
C43 H43 0.9300 . ?
C43 C44 1.394(10) . ?
C17 H17 0.9300 . ?
C50 H50 0.9300 . ?
C50 C51 1.411(11) . ?
C50 C49 1.363(11) . ?
C020 H020 0.9300 . ?
C020 C02G 1.344(11) . ?
C021 H021 0.9300 . ?
C022 H022 0.9300 . ?
C022 C033 1.381(11) . ?
C46 H46 0.9300 . ?
C46 C45 1.366(12) . ?
C32 H32 0.9300 . ?
C32 C31 1.374(10) . ?
C025 H025 0.9300 . ?
C025 C02X 1.358(11) . ?
C66 H66 0.9300 . ?
C66 C67 1.320(14) . ?
C19 H19 0.9300 . ?
C029 N0 1.363(17) . ?
C029 N5 1.54(3) . ?
C51 H51 0.9300 . ?
C49 H49 0.9300 . ?
C02C C02Z 1.417(10) . ?
C02D H02D 0.9300 . ?
C02D C02Q 1.329(11) . ?
C02D C030 1.386(12) . ?
N0 C031 1.387(17) . ?
N0 C83 1.44(2) . ?
C63 H63 0.9300 . ?
C63 C64 1.368(14) . ?
C02G H02G 0.9300 . ?
C02G C02I 1.388(11) . ?
C02H H02H 0.9300 . ?
C02H C032 1.394(11) . ?
C02I H02I 0.9300 . ?
C23 H23 0.9300 . ?
C60 H60 0.9300 . ?
C5 H5 0.9300 . ?
C5 C4 1.379(11) . ?
C40 H40 0.9300 . ?
C40 C39 1.397(12) . ?
C02N C03F 1.441(16) . ?
C02N C76 1.426(15) . ?
C44 H44 0.9300 . ?
C44 C45 1.380(12) . ?
C11 H11 0.9300 . ?
C11 C10 1.358(12) . ?
C11 C12 1.378(12) . ?
C02Q H02Q 0.9300 . ?
C10 H10 0.9300 . ?
C31 H31 0.9300 . ?
C56 H56 0.9300 . ?
C56 C55 1.367(14) . ?
C45 H45 0.9300 . ?
C64 H64 0.9300 . ?
C64 C65 1.328(14) . ?
C02X H02X 0.9300 . ?
C02X C038 1.389(12) . ?
C13 H13 0.9300 . ?
C13 C12 1.391(11) . ?
C02Z H02Z 0.9300 . ?
C02Z C038 1.373(10) . ?
C030 H030 0.9300 . ?
C030 C034 1.357(11) . ?
C031 C78 1.487(17) . ?
C031 C105 1.438(17) . ?
C031 N5 1.44(3) . ?
C032 H032 0.9300 . ?
C032 C037 1.386(13) . ?
C033 H033 0.9300 . ?
C033 C037 1.376(12) . ?
C034 H034 0.9300 . ?
C035 C03E 1.376(14) . ?
C035 C80 1.512(16) . ?
C4 H4 0.9300 . ?
C037 H037 0.9300 . ?
C038 H038 0.9300 . ?
C36 H36 0.9300 . ?
C36 C37 1.453(12) . ?
C03A C03E 1.421(14) . ?
C03A C89 1.385(18) . ?
C03A C1H 1.53(3) . ?
C03B H03B 0.9300 . ?
C03B H03A 0.9300 . ?
C03B C03O 1.364(16) . ?
C03B C79 1.419(15) . ?
C100 H100 0.9300 . ?
C100 C75 1.3900 . ?
C100 C1C 1.3900 . ?
C75 C78 1.3900 . ?
C78 C1A 1.3900 . ?
C1A H1A 0.9300 . ?
C1A C1B 1.3900 . ?
C1B H1B 0.9300 . ?
C1B C1C 1.3900 . ?
C1C H1C 0.9300 . ?
C12 H12 0.9300 . ?
C03E H03E 0.9300 . ?
C03F H03F 0.9300 . ?
C03F C03Q 1.346(19) . ?
C39 H39 0.9300 . ?
C39 C38 1.329(13) . ?
C89 C71 1.448(16) . ?
C71 H71 0.9300 . ?
C71 C72 1.53(3) . ?
C105 C106 1.3900 . ?
C105 C0 1.3900 . ?
C106 H106 0.9300 . ?
C106 C107 1.3900 . ?
C107 H107 0.9300 . ?
C107 C74 1.3900 . ?
C74 H74 0.9300 . ?
C74 C77 1.3900 . ?
C77 H77 0.9300 . ?
C77 C0 1.3900 . ?
C38 H38 0.9300 . ?
C38 C37 1.335(13) . ?
C65 H65 0.9300 . ?
C65 C67 1.320(14) . ?
C55 H55 0.9300 . ?
C03O H03O 0.9300 . ?
C03O C03Q 1.399(17) . ?
C37 H37 0.9300 . ?
C03Q H03Q 0.9300 . ?
C82 C83 1.389(13) . ?
C82 H82 0.9311 . ?
C82 C84 1.369(13) . ?
C86 H86 0.9300 . ?
C86 C87 1.342(13) . ?
C86 C84 1.404(13) . ?
C87 H87 0.9300 . ?
C87 C85 1.401(13) . ?
C85 H85 0.9300 . ?
C85 C83 1.347(13) . ?
C67 C3B 1.463(11) . ?
C67 C68 1.453(11) . ?
C72 H72 0.9300 . ?
C72 C88 1.392(17) . ?
O0B C68 1.223(8) . ?
C88 H88 0.9300 . ?
C81 H81A 0.9600 . ?
C81 H81B 0.9600 . ?
C81 H81C 0.9600 . ?
C81 O3A 1.41(2) . ?
C3B O1 1.231(8) . ?
C3B O3A 1.366(12) . ?
O2 C68 1.416(8) . ?
O2 C69 1.421(16) . ?
C69 H69A 0.9600 . ?
C69 H69B 0.9600 . ?
C69 H69C 0.9600 . ?
C73 H73 0.9300 . ?
C73 C76 1.408(15) . ?
C73 C79 1.411(15) . ?
C76 H76 0.9300 . ?
C79 H79 0.9300 . ?
N5 C1G 1.34(3) . ?
C1I H1I 0.9300 . ?
C1I C1G 1.3900 . ?
C1I C84 1.3900 . ?
C1G C1E 1.3900 . ?
C1E H1E 0.9300 . ?
C1E C1D 1.3900 . ?
C1D H1D 0.9300 . ?
C1D C1F 1.3900 . ?
C1F H1F 0.9300 . ?
C1F C84 1.3900 . ?
C84 H84 0.9300 . ?
C84 H84A 0.9300 . ?
O35 C92 1.265(18) . ?
C1H C1J 1.3900 . ?
C1H C90 1.3900 . ?
C1J H1J 0.9300 . ?
C1J C1K 1.3900 . ?
C1K H1K 0.9300 . ?
C1K C1L 1.3900 . ?
C1L H1L 0.9300 . ?
C1L C91 1.3900 . ?
C91 C90 1.3900 . ?
C91 C92 1.550(18) . ?
C90 H90 0.9300 . ?
N30 C96 1.12(3) . ?
N31 C94 1.04(5) . ?
C94 C93 1.39(6) . ?
C95 H95A 0.9600 . ?
C95 H95B 0.9600 . ?
C95 H95C 0.9600 . ?
C95 C96 1.38(3) . ?
C92 O14 1.432(18) . ?
C93 H93A 0.9600 . ?
C93 H93B 0.9600 . ?
C93 H93C 0.9600 . ?
S2 C80 1.637(16) . ?
S2 C19A 1.692(13) . ?
C80 C1M 1.32(2) . ?
C1M H1M 0.9300 . ?
C1M C1N 1.49(3) . ?
C1N H1N 0.9300 . ?
C1N C19A 1.22(3) . ?
C19A H19A 0.9300 . ?
O14 C102 1.508(18) . ?
C102 H10A 0.9600 . ?
C102 H10B 0.9600 . ?
C102 H10C 0.9600 . ?
O5 C104 1.449(18) . ?
O5 C103 1.392(18) . ?
O6 C103 1.226(18) . ?
C104 H10D 0.9600 . ?
C104 H10E 0.9600 . ?
C104 H10F 0.9600 . ?
C110 H11A 0.9600 . ?
C110 H11B 0.9600 . ?
C110 H11C 0.9600 . ?
C110 C109 1.552(18) . ?
N108 C109 1.114(18) . ?
C108 C112 1.464(19) . ?
C108 N111 1.101(18) . ?
C112 H11D 0.9600 . ?
C112 H11E 0.9600 . ?
C112 H11F 0.9600 . ?

loop_
_geom_torsion_atom_site_label_1
_geom_torsion_atom_site_label_2
_geom_torsion_atom_site_label_3
_geom_torsion_atom_site_label_4
_geom_torsion
_geom_torsion_site_symmetry_1
_geom_torsion_site_symmetry_2
_geom_torsion_site_symmetry_3
_geom_torsion_site_symmetry_4
_geom_torsion_publ_flag
Ir1 O4 C61 C62 -176.5(6) . . . . ?
Ir1 O4 C61 C60 3.9(9) . . . . ?
Ir1 O3 C59 C58 165.0(4) . . . . ?
Ir1 O3 C59 C60 -16.4(9) . . . . ?
Ir1 N1 C7 N2 173.0(4) . . . . ?
Ir1 N1 C7 C6 -13.1(7) . . . . ?
Ir1 N1 C27 C14 -173.0(5) . . . . ?
Ir1 N1 C27 C26 14.2(11) . . . . ?
Ir1 N3 C34 N4 169.0(4) . . . . ?
Ir1 N3 C34 C33 -14.0(8) . . . . ?
Ir1 N3 C54 C41 -164.8(5) . . . . ?
Ir1 N3 C54 C53 19.0(12) . . . . ?
Ir1 C28 C33 C34 14.0(7) . . . . ?
Ir1 C28 C33 C32 -167.9(5) . . . . ?
Ir1 C28 C29 C30 166.7(6) . . . . ?
Ir1 C1 C6 C7 13.2(7) . . . . ?
Ir1 C1 C6 C5 -169.8(6) . . . . ?
Ir1 C1 C2 C3 169.1(6) . . . . ?
Ir2 O007 C03A C03E -0.4(10) . . . . ?
Ir2 O007 C03A C89 -175.2(10) . . . . ?
Ir2 O007 C03A C1H -180.0(16) . . . . ?
Ir2 O009 C035 C97 -159.4(13) . . . . ?
Ir2 O009 C035 C03E 14.9(12) . . . . ?
Ir2 O009 C035 C80 -165.9(9) . . . . ?
Ir2 N00A C00T N00B -169.4(5) . . . . ?
Ir2 N00A C00T C01K 14.1(8) . . . . ?
Ir2 N00A C01B C012 -17.5(12) . . . . ?
Ir2 N00A C01B C016 165.4(6) . . . . ?
Ir2 N00E C01Q C01W -29.5(13) . . . . ?
Ir2 N00E C01Q C029 158.3(7) . . . . ?
Ir2 N00E C031 N0 -157.3(9) . . . . ?
Ir2 N00E C031 C78 30.5(16) . . . . ?
Ir2 N00E C031 C105 10.5(17) . . . . ?
Ir2 N00E C031 N5 175.2(13) . . . . ?
Ir2 C011 C01K C00T -11.0(7) . . . . ?
Ir2 C011 C01K C01T 172.4(6) . . . . ?
Ir2 C011 C021 C019 -173.8(6) . . . . ?
Ir2 C75 C78 C031 4.7(12) . . . . ?
Ir2 C75 C78 C1A -180(2) . . . . ?
O4 C61 C62 C66 -0.9(15) . . . . ?
O4 C61 C62 C63 -178.6(11) . . . . ?
O4 C61 C60 C59 10.1(11) . . . . ?
O3 C59 C58 S003 -8.1(8) . . . . ?
O3 C59 C58 C57 170.9(7) . . . . ?
O3 C59 C60 C61 -3.0(11) . . . . ?
N1 C7 C6 C1 0.4(9) . . . . ?
N1 C7 C6 C5 -176.4(7) . . . . ?
O007 C03A C03E C035 -12.6(13) . . . . ?
O007 C03A C89 S0 -15.5(17) . . . . ?
O007 C03A C89 C71 158.1(16) . . . . ?
O007 C03A C1H C1J 152.8(14) . . . . ?
O007 C03A C1H C90 -20(2) . . . . ?
N3 C34 C33 C28 0.7(9) . . . . ?
N3 C34 C33 C32 -177.3(7) . . . . ?
N3 C54 C53 C52 8.1(11) . . . . ?
N3 C54 C53 C48 -173.8(7) . . . . ?
O009 C035 C03E C03A 4.8(14) . . . . ?
O009 C035 C80 S2 -1.9(16) . . . . ?
O009 C035 C80 C1M -174.1(16) . . . . ?
N00A C00T C01K C011 -2.5(9) . . . . ?
N00A C00T C01K C01T 173.8(7) . . . . ?
N00B C00T C01K C011 -178.3(7) . . . . ?
N00B C00T C01K C01T -1.9(13) . . . . ?
N00B C00Y C022 C033 -174.4(6) . . . . ?
N00B C00Y C02H C032 174.9(6) . . . . ?
N00B C016 C01B N00A 1.8(8) . . . . ?
N00B C016 C01B C012 -175.5(6) . . . . ?
N00B C016 C02C C01O -174.5(7) . . . . ?
N00B C016 C02C C02Z 0.5(12) . . . . ?
N2 C14 C15 C16 7.7(12) . . . . ?
N2 C14 C15 C20 -173.0(6) . . . . ?
N2 C14 C27 N1 -1.4(7) . . . . ?
N2 C14 C27 C26 172.1(6) . . . . ?
N2 C7 C6 C1 172.9(7) . . . . ?
N2 C7 C6 C5 -3.9(13) . . . . ?
N2 C8 C9 C10 176.2(6) . . . . ?
N2 C8 C13 C12 -177.2(6) . . . . ?
C19B C99 C98 C97 0.0 . . . . ?
C19B C70 C103 O5 16(3) . . . . ?
C19B C70 C103 O6 -174(4) . . . . ?
C99 C19B C70 C101 0.0 . . . . ?
C99 C19B C70 C103 167(2) . . . . ?
C99 C98 C97 C101 0.0 . . . . ?
C99 C98 C97 C035 -177(2) . . . . ?
C98 C97 C101 C70 0.0 . . . . ?
C98 C97 C035 O009 -157.3(15) . . . . ?
C98 C97 C035 C03E 28(2) . . . . ?
C97 C101 C70 C19B 0.0 . . . . ?
C97 C101 C70 C103 -166(2) . . . . ?
C97 C035 C03E C03A 178.2(16) . . . . ?
C101 C97 C035 O009 25.5(18) . . . . ?
C101 C97 C035 C03E -149.0(13) . . . . ?
C101 C70 C103 O5 -177.1(14) . . . . ?
C101 C70 C103 O6 -7(5) . . . . ?
C70 C19B C99 C98 0.0 . . . . ?
N00E C01Q C01W C02N -177.8(7) . . . . ?
N00E C01Q C01W C03B -1.3(13) . . . . ?
N00E C01Q C029 C01L -176.4(7) . . . . ?
N00E C01Q C029 N0 -5.5(11) . . . . ?
N00E C01Q C029 N5 19.9(14) . . . . ?
N00E C031 C78 C75 -23.7(15) . . . . ?
N00E C031 C78 C1A 161.3(15) . . . . ?
N00E C031 C105 C106 174.9(14) . . . . ?
N00E C031 C105 C0 5.5(15) . . . . ?
N00E C031 N5 C029 28(2) . . . . ?
N00E C031 N5 C1G -155(3) . . . . ?
N4 C34 C33 C28 176.9(7) . . . . ?
N4 C34 C33 C32 -1.0(12) . . . . ?
N4 C41 C54 N3 -1.6(7) . . . . ?
N4 C41 C54 C53 175.0(6) . . . . ?
N4 C41 C42 C47 174.5(7) . . . . ?
N4 C41 C42 C43 -6.3(12) . . . . ?
N4 C35 C40 C39 178.5(8) . . . . ?
N4 C35 C36 C37 -179.4(7) . . . . ?
C14 N2 C7 N1 4.0(7) . . . . ?
C14 N2 C7 C6 -169.0(7) . . . . ?
C14 N2 C8 C9 74.7(9) . . . . ?
C14 N2 C8 C13 -106.5(8) . . . . ?
C14 C15 C16 C17 -179.5(7) . . . . ?
C14 C15 C20 C21 -0.5(9) . . . . ?
C14 C15 C20 C19 180.0(6) . . . . ?
C7 N1 C27 C14 3.8(7) . . . . ?
C7 N1 C27 C26 -169.0(7) . . . . ?
C7 N2 C14 C15 177.5(7) . . . . ?
C7 N2 C14 C27 -1.4(7) . . . . ?
C7 N2 C8 C9 -96.3(8) . . . . ?
C7 N2 C8 C13 82.5(9) . . . . ?
C7 C6 C5 C4 175.0(8) . . . . ?
C28 C33 C32 C31 -2.0(11) . . . . ?
C28 C29 C30 C31 2.4(11) . . . . ?
C21 C26 C27 N1 174.3(6) . . . . ?
C21 C26 C27 C14 2.2(9) . . . . ?
C21 C20 C19 C18 179.2(7) . . . . ?
C21 C22 C23 C24 0.3(12) . . . . ?
S0 C89 C71 C72 -3.8(17) . . . . ?
C34 N3 C54 C41 2.2(7) . . . . ?
C34 N3 C54 C53 -174.0(7) . . . . ?
C34 N4 C41 C54 0.4(7) . . . . ?
C34 N4 C41 C42 -177.8(7) . . . . ?
C34 N4 C35 C40 -86.1(10) . . . . ?
C34 N4 C35 C36 92.7(10) . . . . ?
C34 C33 C32 C31 175.8(7) . . . . ?
C41 N4 C34 N3 1.0(8) . . . . ?
C41 N4 C34 C33 -175.5(7) . . . . ?
C41 N4 C35 C40 102.0(10) . . . . ?
C41 N4 C35 C36 -79.2(11) . . . . ?
C41 C54 C53 C52 -167.7(7) . . . . ?
C41 C54 C53 C48 10.4(10) . . . . ?
C41 C42 C47 C48 9.4(10) . . . . ?
C41 C42 C47 C46 -173.8(7) . . . . ?
C41 C42 C43 C44 177.1(7) . . . . ?
C52 C53 C48 C47 173.9(6) . . . . ?
C52 C53 C48 C49 -2.3(10) . . . . ?
C15 C14 C27 N1 179.6(6) . . . . ?
C15 C14 C27 C26 -6.8(10) . . . . ?
C15 C16 C17 C18 0.1(11) . . . . ?
C15 C20 C19 C18 -1.3(11) . . . . ?
C33 C28 C29 C30 -3.8(10) . . . . ?
C33 C32 C31 C30 0.4(12) . . . . ?
C25 C26 C27 N1 0.9(11) . . . . ?
C25 C26 C27 C14 -171.2(6) . . . . ?
C25 C24 C23 C22 -0.8(12) . . . . ?
C1 C6 C5 C4 -1.5(12) . . . . ?
C1 C2 C3 C4 0.3(12) . . . . ?
C26 C21 C20 C15 -3.6(10) . . . . ?
C26 C21 C20 C19 175.8(6) . . . . ?
C26 C21 C22 C23 1.4(11) . . . . ?
C26 C25 C24 C23 -0.3(11) . . . . ?
C00T N00A C01B C012 174.3(7) . . . . ?
C00T N00A C01B C016 -2.8(8) . . . . ?
C00T N00B C00Y C022 -89.1(9) . . . . ?
C00T N00B C00Y C02H 93.0(9) . . . . ?
C00T N00B C016 C01B -0.2(8) . . . . ?
C00T N00B C016 C02C 172.5(7) . . . . ?
C00T C01K C01T C01F -174.1(7) . . . . ?
C54 N3 C34 N4 -2.0(8) . . . . ?
C54 N3 C34 C33 175.0(6) . . . . ?
C54 C41 C42 C47 -3.4(10) . . . . ?
C54 C41 C42 C43 175.7(7) . . . . ?
C54 C53 C48 C47 -4.3(10) . . . . ?
C54 C53 C48 C49 179.5(6) . . . . ?
C27 N1 C7 N2 -4.8(7) . . . . ?
C27 N1 C7 C6 169.0(6) . . . . ?
C27 C14 C15 C16 -173.6(7) . . . . ?
C27 C14 C15 C20 5.8(10) . . . . ?
C16 C15 C20 C21 178.9(6) . . . . ?
C16 C15 C20 C19 -0.6(10) . . . . ?
C20 C21 C26 C25 176.5(6) . . . . ?
C20 C21 C26 C27 2.8(9) . . . . ?
C20 C21 C22 C23 -177.5(7) . . . . ?
C20 C15 C16 C17 1.1(11) . . . . ?
C00Y N00B C00T N00A -173.2(6) . . . . ?
C00Y N00B C00T C01K 2.7(12) . . . . ?
C00Y N00B C016 C01B 171.5(6) . . . . ?
C00Y N00B C016 C02C -15.8(12) . . . . ?
C00Y C022 C033 C037 -1.5(11) . . . . ?
C00Y C02H C032 C037 0.5(12) . . . . ?
C53 C52 C51 C50 1.6(12) . . . . ?
C53 C48 C47 C42 -5.7(11) . . . . ?
C53 C48 C47 C46 177.6(7) . . . . ?
C53 C48 C49 C50 1.4(11) . . . . ?
C29 C28 C33 C34 -174.5(6) . . . . ?
C29 C28 C33 C32 3.6(10) . . . . ?
C29 C30 C31 C32 -0.6(12) . . . . ?
C011 C01K C01T C01F 1.9(11) . . . . ?
C012 C01A C01O C025 -172.9(7) . . . . ?
C012 C01A C01O C02C 6.8(11) . . . . ?
C012 C01A C01R C02I -3.6(12) . . . . ?
C012 C020 C02G C02I 0.0(13) . . . . ?
C22 C21 C26 C25 -2.4(10) . . . . ?
C22 C21 C26 C27 -176.1(6) . . . . ?
C22 C21 C20 C15 175.2(7) . . . . ?
C22 C21 C20 C19 -5.3(10) . . . . ?
C6 C1 C2 C3 -1.8(10) . . . . ?
C6 C5 C4 C3 -0.1(13) . . . . ?
C48 C47 C46 C45 171.2(8) . . . . ?
C016 N00B C00T N00A -1.6(8) . . . . ?
C016 N00B C00T C01K 174.3(7) . . . . ?
C016 N00B C00Y C022 100.9(8) . . . . ?
C016 N00B C00Y C02H -77.0(9) . . . . ?
C016 C02C C02Z C038 -174.3(8) . . . . ?
C42 C41 C54 N3 176.7(6) . . . . ?
C42 C41 C54 C53 -6.7(11) . . . . ?
C42 C47 C46 C45 -5.6(12) . . . . ?
C42 C43 C44 C45 -1.3(13) . . . . ?
C8 N2 C14 C15 5.2(11) . . . . ?
C8 N2 C14 C27 -173.7(6) . . . . ?
C8 N2 C7 N1 176.4(6) . . . . ?
C8 N2 C7 C6 3.5(11) . . . . ?
C8 C9 C10 C11 2.4(11) . . . . ?
C8 C13 C12 C11 -0.4(12) . . . . ?
C019 C01F C01T C01K 0.1(12) . . . . ?
C01A C012 C01B N00A 173.3(7) . . . . ?
C01A C012 C01B C016 -9.9(10) . . . . ?
C01A C012 C020 C02G -2.3(11) . . . . ?
C01A C01O C025 C02X -178.1(7) . . . . ?
C01A C01O C02C C016 -6.0(10) . . . . ?
C01A C01O C02C C02Z 178.7(7) . . . . ?
C01A C01R C02I C02G 1.4(13) . . . . ?
C01B N00A C00T N00B 2.7(8) . . . . ?
C01B N00A C00T C01K -173.8(6) . . . . ?
C01B C012 C01A C01O 1.1(10) . . . . ?
C01B C012 C01A C01R 180.0(6) . . . . ?
C01B C012 C020 C02G -177.9(7) . . . . ?
C01B C016 C02C C01O -3.0(10) . . . . ?
C01B C016 C02C C02Z 172.1(7) . . . . ?
C61 C62 C66 C67 175.7(11) . . . . ?
C61 C62 C63 C64 178.4(11) . . . . ?
C24 C25 C26 C21 1.9(10) . . . . ?
C24 C25 C26 C27 175.2(7) . . . . ?
C9 C8 C13 C12 1.6(11) . . . . ?
C01F C019 C021 C011 2.8(13) . . . . ?
C2 C1 C6 C7 -174.6(6) . . . . ?
C2 C1 C6 C5 2.5(10) . . . . ?
C2 C3 C4 C5 0.8(13) . . . . ?
C57 C56 C55 S003 1.5(11) . . . . ?
C62 C61 C60 C59 -169.6(8) . . . . ?
C62 C66 C67 C65 14(2) . . . . ?
C62 C66 C67 C3B -179.0(11) . . . . ?
C62 C66 C67 C68 -165.0(11) . . . . ?
C62 C63 C64 C65 -2(2) . . . . ?
C01K C011 C021 C019 -0.8(11) . . . . ?
C01L C01V C02N C01W 6.9(12) . . . . ?
C01L C01V C02N C03F 177.6(10) . . . . ?
C01L C01V C02N C76 -150(2) . . . . ?
C01L C01V C02Q C02D 0.7(11) . . . . ?
C01L C029 N0 C031 -178.4(10) . . . . ?
C01L C029 N0 C83 -6(2) . . . . ?
C01L C029 N5 C031 169.7(11) . . . . ?
C01L C029 N5 C1G -8(4) . . . . ?
C47 C48 C49 C50 -174.7(7) . . . . ?
C47 C42 C43 C44 -3.8(12) . . . . ?
C47 C46 C45 C44 0.8(14) . . . . ?
C01O C01A C01R C02I 175.2(7) . . . . ?
C01O C025 C02X C038 -1.7(13) . . . . ?
C01O C02C C02Z C038 0.6(12) . . . . ?
C01Q N00E C031 N0 9.7(12) . . . . ?
C01Q N00E C031 C78 -162.5(14) . . . . ?
C01Q N00E C031 C105 177.5(14) . . . . ?
C01Q N00E C031 N5 -17.8(15) . . . . ?
C01Q C01W C02N C01V -2.1(11) . . . . ?
C01Q C01W C02N C03F -172.7(10) . . . . ?
C01Q C01W C02N C76 157(2) . . . . ?
C01Q C01W C03B C03O 171.9(10) . . . . ?
C01Q C01W C03B C79 -148(2) . . . . ?
C01Q C029 N0 C031 11.4(14) . . . . ?
C01Q C029 N0 C83 -176.8(13) . . . . ?
C01Q C029 N5 C031 -27.3(19) . . . . ?
C01Q C029 N5 C1G 155(3) . . . . ?
C01R C01A C01O C025 8.2(11) . . . . ?
C01R C01A C01O C02C -172.1(7) . . . . ?
C35 N4 C34 N3 -172.3(7) . . . . ?
C35 N4 C34 C33 11.2(12) . . . . ?
C35 N4 C41 C54 173.5(8) . . . . ?
C35 N4 C41 C42 -4.7(12) . . . . ?
C35 C40 C39 C38 1.5(13) . . . . ?
C35 C36 C37 C38 0.4(13) . . . . ?
C01V C01L C029 C01Q -5.4(12) . . . . ?
C01V C01L C029 N0 -174.1(11) . . . . ?
C01V C01L C029 N5 154.7(16) . . . . ?
C01V C01L C034 C030 3.5(14) . . . . ?
C01V C02N C03F C03Q -178.8(12) . . . . ?
C01V C02N C76 C73 166(3) . . . . ?
C01W C01Q C029 C01L 10.5(13) . . . . ?
C01W C01Q C029 N0 -178.6(9) . . . . ?
C01W C01Q C029 N5 -153.2(12) . . . . ?
C01W C02N C03F C03Q -8.0(19) . . . . ?
C01W C02N C76 C73 8(5) . . . . ?
C01W C03B C03O C03Q 10(2) . . . . ?
C01W C03B C79 C73 -23(4) . . . . ?
C43 C42 C47 C48 -169.8(7) . . . . ?
C43 C42 C47 C46 7.0(11) . . . . ?
C43 C44 C45 C46 2.8(14) . . . . ?
C17 C18 C19 C20 2.6(12) . . . . ?
C020 C012 C01A C01O -174.9(7) . . . . ?
C020 C012 C01A C01R 4.0(10) . . . . ?
C020 C012 C01B N00A -10.9(12) . . . . ?
C020 C012 C01B C016 165.8(7) . . . . ?
C020 C02G C02I C01R 0.5(13) . . . . ?
C021 C011 C01K C00T 175.0(6) . . . . ?
C021 C011 C01K C01T -1.6(10) . . . . ?
C021 C019 C01F C01T -2.5(13) . . . . ?
C022 C00Y C02H C032 -2.9(11) . . . . ?
C022 C033 C037 C032 -0.7(13) . . . . ?
C025 C01O C02C C016 173.8(6) . . . . ?
C025 C01O C02C C02Z -1.6(10) . . . . ?
C025 C02X C038 C02Z 0.6(13) . . . . ?
C58 S003 C55 C56 -2.3(8) . . . . ?
C58 C57 C56 C55 0.3(10) . . . . ?
C58 C59 C60 C61 175.5(6) . . . . ?
C66 C62 C63 C64 1(2) . . . . ?
C66 C67 C3B O1 -159.9(13) . . . . ?
C66 C67 C3B O3A -14.4(16) . . . . ?
C66 C67 C68 O0B -176.7(14) . . . . ?
C66 C67 C68 O2 1.9(15) . . . . ?
C19 C18 C17 C16 -2.0(12) . . . . ?
C029 C01L C01V C02N -3.2(11) . . . . ?
C029 C01L C01V C02Q 175.7(7) . . . . ?
C029 C01L C034 C030 -175.1(9) . . . . ?
C029 C01Q C01W C02N -6.3(11) . . . . ?
C029 C01Q C01W C03B 170.2(9) . . . . ?
C029 N0 C031 N00E -13.5(15) . . . . ?
C029 N0 C031 C78 156.9(19) . . . . ?
C029 N0 C83 C82 -79.3(19) . . . . ?
C029 N0 C83 C85 96.5(17) . . . . ?
C029 N5 C1G C1I 88(3) . . . . ?
C029 N5 C1G C1E -89(3) . . . . ?
C51 C52 C53 C54 178.9(7) . . . . ?
C51 C52 C53 C48 0.9(11) . . . . ?
C51 C50 C49 C48 1.1(13) . . . . ?
C49 C48 C47 C42 170.3(7) . . . . ?
C49 C48 C47 C46 -6.4(11) . . . . ?
C49 C50 C51 C52 -2.6(13) . . . . ?
C02C C016 C01B N00A -171.3(6) . . . . ?
C02C C016 C01B C012 11.3(11) . . . . ?
C02C C01O C025 C02X 2.2(11) . . . . ?
C02C C02Z C038 C02X -0.1(13) . . . . ?
C02D C030 C034 C01L -1.4(14) . . . . ?
N0 C031 C78 C75 166.4(17) . . . . ?
N0 C031 C78 C1A -9(3) . . . . ?
C63 C62 C66 C67 -6(2) . . . . ?
C63 C64 C65 C67 9(2) . . . . ?
C02H C00Y C022 C033 3.4(11) . . . . ?
C02H C032 C037 C033 1.2(13) . . . . ?
C60 C61 C62 C66 178.8(10) . . . . ?
C60 C61 C62 C63 1.1(17) . . . . ?
C60 C59 C58 S003 173.2(5) . . . . ?
C60 C59 C58 C57 -7.8(11) . . . . ?
C40 C35 C36 C37 -0.6(13) . . . . ?
C40 C39 C38 C37 -1.7(14) . . . . ?
C02N C01V C02Q C02D 179.6(7) . . . . ?
C02N C01W C03B C03O -11.7(15) . . . . ?
C02N C01W C03B C79 29(2) . . . . ?
C02N C03F C03Q C03O 6(2) . . . . ?
C02Q C01V C02N C01W -171.9(7) . . . . ?
C02Q C01V C02N C03F -1.3(13) . . . . ?
C02Q C01V C02N C76 31(2) . . . . ?
C02Q C02D C030 C034 -1.2(13) . . . . ?
C10 C11 C12 C13 0.3(13) . . . . ?
C56 C57 C58 S003 -2.0(8) . . . . ?
C56 C57 C58 C59 178.9(7) . . . . ?
C64 C65 C67 C66 -15(2) . . . . ?
C64 C65 C67 C3B 179.2(11) . . . . ?
C64 C65 C67 C68 163.7(11) . . . . ?
C13 C8 C9 C10 -2.6(10) . . . . ?
C030 C02D C02Q C01V 1.6(12) . . . . ?
C031 N00E C01Q C01W 169.6(9) . . . . ?
C031 N00E C01Q C029 -2.6(10) . . . . ?
C031 N0 C83 C82 91.3(18) . . . . ?
C031 N0 C83 C85 -92.9(17) . . . . ?
C031 C78 C1A C1B 175(2) . . . . ?
C031 C105 C106 C107 -169(2) . . . . ?
C031 C105 C0 Ir2 -19.2(12) . . . . ?
C031 C105 C0 C77 170.0(19) . . . . ?
C031 N5 C1G C1I -89(4) . . . . ?
C031 N5 C1G C1E 94(4) . . . . ?
C034 C01L C01V C02N 178.0(8) . . . . ?
C034 C01L C01V C02Q -3.1(11) . . . . ?
C034 C01L C029 C01Q 173.3(9) . . . . ?
C034 C01L C029 N0 4.6(17) . . . . ?
C034 C01L C029 N5 -27(2) . . . . ?
C035 C97 C101 C70 177(2) . . . . ?
C035 C80 C1M C1N 179.7(16) . . . . ?
C36 C35 C40 C39 -0.3(14) . . . . ?
C03A C89 C71 C72 -177.5(19) . . . . ?
C03A C1H C1J C1K -173(3) . . . . ?
C03A C1H C90 C91 173(3) . . . . ?
C03B C01W C02N C01V -178.8(8) . . . . ?
C03B C01W C02N C03F 10.6(14) . . . . ?
C03B C01W C02N C76 -20(2) . . . . ?
C03B C03O C03Q C03F -8(2) . . . . ?
C100 C75 C78 C031 -176(2) . . . . ?
C100 C75 C78 C1A 0.0 . . . . ?
C75 C100 C1C C1B 0.0 . . . . ?
C75 C78 C1A C1B 0.0 . . . . ?
C78 C1A C1B C1C 0.0 . . . . ?
C1A C1B C1C C100 0.0 . . . . ?
C1C C100 C75 Ir2 180(2) . . . . ?
C1C C100 C75 C78 0.0 . . . . ?
C12 C11 C10 C9 -1.4(13) . . . . ?
C03E C035 C80 S2 177.4(9) . . . . ?
C03E C035 C80 C1M 5(2) . . . . ?
C03E C03A C89 S0 169.0(9) . . . . ?
C03E C03A C89 C71 -17(2) . . . . ?
C03E C03A C1H C1J -27(2) . . . . ?
C03E C03A C1H C90 160.4(9) . . . . ?
C39 C38 C37 C36 0.8(14) . . . . ?
C89 S0 C88 C72 6.4(14) . . . . ?
C89 C03A C03E C035 162.7(11) . . . . ?
C89 C71 C72 C88 8.4(19) . . . . ?
C71 C72 C88 S0 -9.3(17) . . . . ?
C105 C031 N5 C029 -169.4(18) . . . . ?
C105 C031 N5 C1G 8(5) . . . . ?
C105 C106 C107 C74 0.0 . . . . ?
C106 C105 C0 Ir2 171(2) . . . . ?
C106 C105 C0 C77 0.0 . . . . ?
C106 C107 C74 C77 0.0 . . . . ?
C107 C74 C77 C0 0.0 . . . . ?
C74 C77 C0 Ir2 -169(2) . . . . ?
C74 C77 C0 C105 0.0 . . . . ?
C0 C105 C106 C107 0.0 . . . . ?
C65 C67 C3B O1 6.7(19) . . . . ?
C65 C67 C3B O3A 152.2(14) . . . . ?
C65 C67 C68 O0B 4.3(17) . . . . ?
C65 C67 C68 O2 -177.1(11) . . . . ?
C55 S003 C58 C57 2.5(6) . . . . ?
C55 S003 C58 C59 -178.4(6) . . . . ?
C86 C87 C85 C83 -2.6(17) . . . . ?
C87 C86 C84 C82 7(2) . . . . ?
C87 C85 C83 N0 -170.5(12) . . . . ?
C87 C85 C83 C82 5(2) . . . . ?
C83 N0 C031 N00E 174.5(13) . . . . ?
C83 N0 C031 C78 -15(3) . . . . ?
C83 C82 C84 C86 -4(2) . . . . ?
C67 C3B O3A C81 174.0(15) . . . . ?
C88 S0 C89 C03A 173.9(13) . . . . ?
C88 S0 C89 C71 -1.2(14) . . . . ?
O1 C3B O3A C81 -33(2) . . . . ?
C69 O2 C68 C67 -172.2(10) . . . . ?
C69 O2 C68 O0B 6.4(15) . . . . ?
C76 C73 C79 C03B 9(5) . . . . ?
C79 C73 C76 C02N -2(6) . . . . ?
N5 C031 C105 C106 13(3) . . . . ?
N5 C031 C105 C0 -157(2) . . . . ?
N5 C1G C1E C1D 176(2) . . . . ?
C1I C1G C1E C1D 0.0 . . . . ?
C1G C1I C84 C1F 0.0 . . . . ?
C1G C1E C1D C1F 0.0 . . . . ?
C1E C1D C1F C84 0.0 . . . . ?
C1D C1F C84 C1I 0.0 . . . . ?
C84 C82 C83 N0 173.5(14) . . . . ?
C84 C82 C83 C85 -2(2) . . . . ?
C84 C86 C87 C85 -3.6(17) . . . . ?
C84 C1I C1G N5 -177(2) . . . . ?
C84 C1I C1G C1E 0.0 . . . . ?
O35 C92 O14 C102 11(5) . . . . ?
C1H C03A C03E C035 166.9(18) . . . . ?
C1H C1J C1K C1L 0.0 . . . . ?
C1J C1H C90 C91 0.0 . . . . ?
C1J C1K C1L C91 0.0 . . . . ?
C1K C1L C91 C90 0.0 . . . . ?
C1K C1L C91 C92 -179(2) . . . . ?
C1L C91 C90 C1H 0.0 . . . . ?
C1L C91 C92 O35 164(4) . . . . ?
C1L C91 C92 O14 -11(4) . . . . ?
C91 C92 O14 C102 -173(3) . . . . ?
C90 C1H C1J C1K 0.0 . . . . ?
C90 C91 C92 O35 -15(5) . . . . ?
C90 C91 C92 O14 170(3) . . . . ?
C92 C91 C90 C1H 179.1(16) . . . . ?
S2 C80 C1M C1N 7(2) . . . . ?
C80 C035 C03E C03A -174.5(10) . . . . ?
C80 S2 C19A C1N -1.0(18) . . . . ?
C80 C1M C1N C19A -8(2) . . . . ?
C1M C1N C19A S2 5(2) . . . . ?
C19A S2 C80 C035 -177.7(13) . . . . ?
C19A S2 C80 C1M -4.2(16) . . . . ?
C104 O5 C103 C70 -178(2) . . . . ?
C104 O5 C103 O6 11(5) . . . . ?
